data_7001811
loop_
_publ_author_name
'S\'emeril, David'
'Matt, Dominique'
'Harrowfield, Jack'
'Schultheiss, Nate'
'Toupet, Lo\"ic'

_publ_section_title
;
 Supramolecular chemistry of fluoroanions: selectivity in weak
 interactions
;
_journal_issue 32
_journal_name_full 'Dalton Transactions'
_journal_page_first 6296
_journal_page_last 6298
_journal_paper_doi 10.1039/b906160f
_journal_year 2009
_chemical_formula_sum 'C196 H214 B2 Cl8 F8 O17 P4 Pd2'
_chemical_formula_weight 3635.57
_chemical_name_systematic
;
?
;
_space_group_IT_number 4
_symmetry_cell_setting monoclinic
_symmetry_space_group_name_Hall 'P 2yb'
_symmetry_space_group_name_H-M 'P 1 21 1'
_atom_sites_solution_hydrogens geom
_atom_sites_solution_primary direct
_atom_sites_solution_secondary difmap
_audit_creation_method SHELXL-97
_cell_angle_alpha 90.00
_cell_angle_beta 95.225(8)
_cell_angle_gamma 90.00
_cell_formula_units_Z 2
_cell_length_a 21.6920(10)
_cell_length_b 19.2170(10)
_cell_length_c 23.367(3)
_cell_measurement_temperature 100(2)
_cell_volume 9700.2(14)
_computing_cell_refinement 'CrysAlis RED, Oxford Diffraction Ltd.,Version 1.171.26'
_computing_data_collection 'CrysAlis CCD, Oxford Diffraction Ltd.,Version 1.171.26'
_computing_data_reduction 'CrysAlis RED, Oxford Diffraction Ltd.,Version 1.171.26'
_computing_molecular_graphics 'PLATON_(Spek, 1998)'
_computing_publication_material 'SHELXL-97 (Sheldrick, 1997)'
_computing_structure_refinement 'SHELXL-97 (Sheldrick, 1997)'
_computing_structure_solution 'SIR-97_(Altomare & al., 1998)'
_diffrn_ambient_temperature 100(2)
_diffrn_detector_area_resol_mean 19.64
_diffrn_measured_fraction_theta_full 0.967
_diffrn_measured_fraction_theta_max 0.967
_diffrn_measurement_device_type 'CCD Saphire 3 Xcalibur'
_diffrn_measurement_method 'omega scan'
_diffrn_radiation_monochromator graphite
_diffrn_radiation_source 'fine-focus sealed tube'
_diffrn_radiation_type MoK\a
_diffrn_radiation_wavelength 0.71073
_diffrn_reflns_av_R_equivalents 0.0812
_diffrn_reflns_av_sigmaI/netI 0.1580
_diffrn_reflns_limit_h_max 27
_diffrn_reflns_limit_h_min -26
_diffrn_reflns_limit_k_max 24
_diffrn_reflns_limit_k_min -24
_diffrn_reflns_limit_l_max 29
_diffrn_reflns_limit_l_min -29
_diffrn_reflns_number 126691
_diffrn_reflns_theta_full 27.00
_diffrn_reflns_theta_max 27.00
_diffrn_reflns_theta_min 2.63
_exptl_absorpt_coefficient_mu 0.395
_exptl_absorpt_correction_type none
_exptl_crystal_colour colourless
_exptl_crystal_density_diffrn 1.245
_exptl_crystal_density_method 'not measured'
_exptl_crystal_description prism
_exptl_crystal_F_000 3792
_exptl_crystal_size_max 0.22
_exptl_crystal_size_mid 0.12
_exptl_crystal_size_min 0.10
_refine_diff_density_max 1.389
_refine_diff_density_min -0.830
_refine_diff_density_rms 0.112
_refine_ls_abs_structure_details 'Flack H D (1983), Acta Cryst. A39, 876-881'
_refine_ls_abs_structure_Flack -0.02(2)
_refine_ls_extinction_method none
_refine_ls_goodness_of_fit_ref 0.969
_refine_ls_hydrogen_treatment constr
_refine_ls_matrix_type full
_refine_ls_number_parameters 2050
_refine_ls_number_reflns 39939
_refine_ls_number_restraints 3
_refine_ls_restrained_S_all 0.970
_refine_ls_R_factor_all 0.1252
_refine_ls_R_factor_gt 0.0664
_refine_ls_shift/su_max 0.347
_refine_ls_shift/su_mean 0.015
_refine_ls_structure_factor_coef Fsqd
_refine_ls_weighting_details 'calc w=1/[\s^2^(Fo^2^)+(0.0874P)^2^+0.0000P] where P=(Fo^2^+2Fc^2^)/3'
_refine_ls_weighting_scheme calc
_refine_ls_wR_factor_gt 0.1612
_refine_ls_wR_factor_ref 0.1776
_reflns_number_gt 21918
_reflns_number_total 39939
_reflns_threshold_expression >2sigma(I)
_cod_data_source_file b906160f.txt
_cod_data_source_block ds291_100k
_cod_depositor_comments
;
The following automatic conversions were performed:
'_symmetry_cell_setting' value 'Monoclinic' changed to 'monoclinic'
according to '/home/saulius/struct/CIF-dictionaries/cif_core.dic'
dictionary named 'cif_core.dic' version 2.4.1 from 2010-06-29.

Automatic conversion script
Id: cif_fix_enum 1527 2010-12-29 10:47:43Z saulius 
;
_cod_original_sg_symbol_H-M P21
_cod_database_code 7001811

loop_
_symmetry_equiv_pos_as_xyz
'x, y, z'
'-x, y+1/2, -z'

loop_
_atom_site_label
_atom_site_type_symbol
_atom_site_fract_x
_atom_site_fract_y
_atom_site_fract_z
_atom_site_U_iso_or_equiv
_atom_site_adp_type
_atom_site_occupancy
_atom_site_symmetry_multiplicity
_atom_site_calc_flag
_atom_site_refinement_flags
_atom_site_disorder_assembly
_atom_site_disorder_group
O401 O 0.2036(5) 0.1410(6) 0.2523(5) 0.057(3) Uiso 0.50 1 d P . .
O402 O 0.2051(7) 0.1966(8) 0.2106(7) 0.099(5) Uiso 0.50 1 d P . .
C201 C 0.9263(4) 0.0623(9) 0.7826(7) 0.143(7) Uani 1 1 d . . .
H20A H 0.9503 0.0327 0.7580 0.171 Uiso 1 1 calc R . .
H20B H 0.9142 0.1046 0.7600 0.171 Uiso 1 1 calc R . .
Cl1 Cl 0.86004(15) 0.01865(19) 0.79287(15) 0.1017(10) Uani 1 1 d . . .
Cl2 Cl 0.97342(16) 0.08686(17) 0.83743(15) 0.0975(10) Uani 1 1 d . . .
C202 C 0.1668(5) 0.0200(7) 0.2883(4) 0.090(4) Uani 1 1 d . . .
H20E H 0.2000 0.0276 0.2626 0.108 Uiso 1 1 calc R . .
H20F H 0.1276 0.0371 0.2682 0.108 Uiso 1 1 calc R . .
Cl3 Cl 0.15974(14) -0.07219(17) 0.30099(12) 0.0884(9) Uani 1 1 d . . .
Cl4 Cl 0.18391(13) 0.06978(18) 0.35259(12) 0.0895(10) Uani 1 1 d . . .
C203 C 0.6653(5) 0.3720(6) 0.2791(6) 0.091(4) Uani 1 1 d . . .
H20I H 0.7037 0.3483 0.2947 0.109 Uiso 1 1 calc R . .
H20J H 0.6302 0.3505 0.2967 0.109 Uiso 1 1 calc R . .
Cl5 Cl 0.66978(16) 0.46035(16) 0.29726(17) 0.1083(12) Uani 1 1 d . . .
Cl6 Cl 0.65557(17) 0.36022(17) 0.20556(18) 0.1150(13) Uani 1 1 d . . .
C204 C 0.9340(7) -0.1147(7) 0.6945(6) 0.035(4) Uiso 0.50 1 d P . .
H20C H 0.9723 -0.0912 0.7095 0.053 Uiso 0.50 1 calc PR . .
H20D H 0.9175 -0.1414 0.7254 0.053 Uiso 0.50 1 calc PR . .
H20G H 0.9035 -0.0798 0.6799 0.053 Uiso 0.50 1 calc PR . .
C205 C 0.9461(6) -0.1576(6) 0.6519(5) 0.020(3) Uiso 0.50 1 d P . .
H20H H 0.9783 -0.1905 0.6680 0.024 Uiso 0.50 1 calc PR . .
H20K H 0.9652 -0.1292 0.6229 0.024 Uiso 0.50 1 calc PR . .
C206 C 0.8991(6) -0.1978(6) 0.6219(6) 0.024(3) Uiso 0.50 1 d P . .
H20L H 0.8653 -0.1645 0.6110 0.029 Uiso 0.50 1 calc PR . .
H20M H 0.8835 -0.2286 0.6513 0.029 Uiso 0.50 1 calc PR . .
C207 C 0.9026(6) -0.2421(7) 0.5714(6) 0.032(3) Uiso 0.50 1 d PD . .
H20N H 0.9324 -0.2796 0.5831 0.038 Uiso 0.50 1 calc PR . .
H20O H 0.9220 -0.2135 0.5427 0.038 Uiso 0.50 1 calc PR . .
C208 C 0.8439(8) -0.2793(11) 0.5375(9) 0.074(6) Uiso 0.50 1 d PD . .
H20P H 0.8211 -0.3025 0.5670 0.089 Uiso 0.50 1 calc PR . .
H20Q H 0.8167 -0.2416 0.5210 0.089 Uiso 0.50 1 calc PR . .
C209 C 0.8484(8) -0.3254(10) 0.4958(9) 0.061(5) Uiso 0.50 1 d P . .
H20R H 0.8240 -0.3088 0.4605 0.073 Uiso 0.50 1 calc PR . .
H20S H 0.8303 -0.3701 0.5070 0.073 Uiso 0.50 1 calc PR . .
C210 C 0.9148(12) -0.3380(15) 0.4823(13) 0.118(9) Uiso 0.50 1 d P . .
H21A H 0.9152 -0.3721 0.4512 0.178 Uiso 0.50 1 calc PR . .
H21B H 0.9390 -0.3558 0.5167 0.178 Uiso 0.50 1 calc PR . .
H21C H 0.9329 -0.2941 0.4705 0.178 Uiso 0.50 1 calc PR . .
B1 B 0.6070(5) 0.2453(6) 0.3990(6) 0.062(4) Uani 1 1 d . . .
F1 F 0.6120(4) 0.2421(4) 0.4597(3) 0.134(3) Uani 1 1 d . . .
F2 F 0.5564(3) 0.2767(3) 0.3717(6) 0.196(6) Uani 1 1 d . . .
F3 F 0.6563(3) 0.2823(4) 0.3879(3) 0.108(3) Uani 1 1 d . . .
F4 F 0.6111(3) 0.1782(3) 0.3819(2) 0.0773(18) Uani 1 1 d . . .
B2 B 0.9466(5) 0.2309(5) 0.6642(5) 0.055(3) Uani 1 1 d . . .
F5 F 0.9670(2) 0.2950(3) 0.6548(3) 0.088(2) Uani 1 1 d . . .
F6 F 0.9669(2) 0.1870(2) 0.6236(2) 0.0568(13) Uani 1 1 d . . .
F7 F 0.8826(3) 0.2308(3) 0.6626(3) 0.095(2) Uani 1 1 d . . .
F8 F 0.9713(4) 0.2083(5) 0.7188(3) 0.162(4) Uani 1 1 d . . .
Pd1 Pd 0.67854(3) 0.21750(3) 0.62981(2) 0.02845(14) Uani 1 1 d . . .
P1 P 0.65607(8) 0.11342(10) 0.67175(8) 0.0265(4) Uani 1 1 d . . .
P2 P 0.63418(8) 0.30583(9) 0.67671(8) 0.0231(4) Uani 1 1 d . . .
O1 O 0.61701(19) 0.1118(2) 0.72540(17) 0.0245(10) Uani 1 1 d . . .
O2 O 0.60056(19) 0.2878(2) 0.73174(18) 0.0210(10) Uani 1 1 d . . .
O3 O 0.5096(2) 0.1908(2) 0.6559(2) 0.0305(11) Uani 1 1 d . . .
O4 O 0.71945(19) 0.2109(2) 0.78290(18) 0.0251(10) Uani 1 1 d . . .
O5 O 0.6246(2) 0.0629(2) 0.6220(2) 0.0337(12) Uani 1 1 d . . .
O6 O 0.7149(2) 0.0680(2) 0.6968(2) 0.0275(11) Uani 1 1 d . . .
O7 O 0.57822(19) 0.3447(2) 0.63807(19) 0.0225(10) Uani 1 1 d . . .
O8 O 0.6834(2) 0.3681(2) 0.6918(2) 0.0255(11) Uani 1 1 d . . .
C1 C 0.7221(5) 0.1677(5) 0.5593(4) 0.073(4) Uani 1 1 d . . .
H1A H 0.6849 0.1502 0.5724 0.088 Uiso 1 1 calc R . .
H1B H 0.7506 0.1368 0.5441 0.088 Uiso 1 1 calc R . .
C2 C 0.7334(10) 0.2315(6) 0.5620(8) 0.223(13) Uani 1 1 d . . .
H2 H 0.7723 0.2354 0.5466 0.268 Uiso 1 1 calc R . .
C3 C 0.7211(4) 0.2903(4) 0.5737(4) 0.050(2) Uani 1 1 d . . .
H3A H 0.6836 0.3003 0.5902 0.060 Uiso 1 1 calc R . .
H3B H 0.7488 0.3269 0.5666 0.060 Uiso 1 1 calc R . .
C4 C 0.6024(3) 0.0520(3) 0.7579(3) 0.0293(17) Uani 1 1 d . . .
C5 C 0.6425(3) 0.0309(3) 0.8042(3) 0.0300(17) Uani 1 1 d . . .
C6 C 0.6259(4) -0.0258(4) 0.8365(4) 0.049(2) Uani 1 1 d . . .
H6 H 0.6542 -0.0429 0.8666 0.058 Uiso 1 1 calc R . .
C7 C 0.5691(4) -0.0575(4) 0.8255(5) 0.058(3) Uani 1 1 d . . .
C8 C 0.5290(4) -0.0331(4) 0.7787(4) 0.046(2) Uani 1 1 d . . .
H8 H 0.4905 -0.0558 0.7695 0.056 Uiso 1 1 calc R . .
C9 C 0.5443(3) 0.0228(3) 0.7461(3) 0.0342(18) Uani 1 1 d . . .
C10 C 0.4971(3) 0.0550(4) 0.7014(3) 0.0344(19) Uani 1 1 d . . .
H10A H 0.4643 0.0206 0.6898 0.041 Uiso 1 1 calc R . .
H10B H 0.5177 0.0680 0.6668 0.041 Uiso 1 1 calc R . .
C11 C 0.4681(3) 0.1195(4) 0.7263(3) 0.0255(15) Uani 1 1 d . . .
C12 C 0.4337(3) 0.1125(4) 0.7738(3) 0.0371(17) Uani 1 1 d . . .
H12 H 0.4270 0.0672 0.7883 0.044 Uiso 1 1 calc R . .
C13 C 0.4088(3) 0.1698(4) 0.8008(3) 0.0370(19) Uani 1 1 d . . .
C14 C 0.4200(3) 0.2337(4) 0.7771(3) 0.0338(18) Uani 1 1 d . . .
H14 H 0.4040 0.2741 0.7939 0.041 Uiso 1 1 calc R . .
C15 C 0.4546(3) 0.2419(3) 0.7286(3) 0.0268(16) Uani 1 1 d . . .
C16 C 0.4759(3) 0.1844(4) 0.7035(3) 0.0260(16) Uani 1 1 d . . .
C17 C 0.4684(3) 0.3151(4) 0.7087(3) 0.0279(17) Uani 1 1 d . . .
H17A H 0.4897 0.3128 0.6731 0.034 Uiso 1 1 calc R . .
H17B H 0.4291 0.3410 0.7002 0.034 Uiso 1 1 calc R . .
C18 C 0.5081(3) 0.3522(3) 0.7539(3) 0.0256(16) Uani 1 1 d . . .
C19 C 0.4832(3) 0.3963(3) 0.7928(3) 0.0302(17) Uani 1 1 d . . .
H19 H 0.4408 0.4086 0.7854 0.036 Uiso 1 1 calc R . .
C20 C 0.5152(3) 0.4235(4) 0.8412(3) 0.0334(18) Uani 1 1 d . . .
C21 C 0.5770(3) 0.4036(3) 0.8534(3) 0.0301(18) Uani 1 1 d . . .
H21 H 0.5999 0.4215 0.8867 0.036 Uiso 1 1 calc R . .
C22 C 0.6058(3) 0.3579(3) 0.8176(3) 0.0239(16) Uani 1 1 d . . .
C23 C 0.5701(3) 0.3351(3) 0.7670(3) 0.0260(17) Uani 1 1 d . . .
C24 C 0.6700(3) 0.3310(3) 0.8336(3) 0.0279(17) Uani 1 1 d . . .
H24A H 0.6924 0.3636 0.8609 0.033 Uiso 1 1 calc R . .
H24B H 0.6927 0.3284 0.7988 0.033 Uiso 1 1 calc R . .
C25 C 0.6683(3) 0.2596(4) 0.8608(3) 0.0258(16) Uani 1 1 d . . .
C26 C 0.6430(3) 0.2520(4) 0.9133(3) 0.0323(18) Uani 1 1 d . . .
H26 H 0.6284 0.2920 0.9318 0.039 Uiso 1 1 calc R . .
C27 C 0.6387(3) 0.1875(4) 0.9387(3) 0.0379(19) Uani 1 1 d . . .
C28 C 0.6577(3) 0.1309(4) 0.9087(3) 0.039(2) Uani 1 1 d . . .
H28 H 0.6521 0.0858 0.9241 0.046 Uiso 1 1 calc R . .
C29 C 0.6848(3) 0.1362(4) 0.8569(3) 0.0339(19) Uani 1 1 d . . .
C30 C 0.6910(3) 0.2029(3) 0.8340(3) 0.0236(15) Uani 1 1 d . . .
C31 C 0.7012(3) 0.0705(3) 0.8244(3) 0.0308(17) Uani 1 1 d . . .
H31A H 0.7288 0.0405 0.8499 0.037 Uiso 1 1 calc R . .
H31B H 0.7236 0.0835 0.7909 0.037 Uiso 1 1 calc R . .
C32 C 0.5491(4) -0.1183(5) 0.8653(7) 0.090(5) Uani 1 1 d . . .
C33 C 0.4910(6) -0.0940(7) 0.8979(6) 0.112(5) Uani 1 1 d . . .
H33A H 0.5026 -0.0535 0.9221 0.168 Uiso 1 1 calc R . .
H33B H 0.4781 -0.1321 0.9220 0.168 Uiso 1 1 calc R . .
H33C H 0.4567 -0.0814 0.8696 0.168 Uiso 1 1 calc R . .
C34 C 0.5934(8) -0.1308(6) 0.9155(6) 0.128(6) Uani 1 1 d . . .
H34A H 0.6011 -0.0872 0.9367 0.192 Uiso 1 1 calc R . .
H34B H 0.6324 -0.1482 0.9027 0.192 Uiso 1 1 calc R . .
H34C H 0.5764 -0.1654 0.9406 0.192 Uiso 1 1 calc R . .
C35 C 0.5357(12) -0.1800(7) 0.8278(6) 0.230(13) Uani 1 1 d . . .
H35A H 0.5738 -0.1952 0.8119 0.345 Uiso 1 1 calc R . .
H35B H 0.5046 -0.1677 0.7963 0.345 Uiso 1 1 calc R . .
H35C H 0.5198 -0.2179 0.8504 0.345 Uiso 1 1 calc R . .
C36 C 0.3709(4) 0.1595(5) 0.8526(4) 0.044(2) Uani 1 1 d . . .
C37 C 0.3696(8) 0.2262(7) 0.8859(6) 0.152(7) Uani 1 1 d . . .
H37A H 0.4121 0.2408 0.8980 0.229 Uiso 1 1 calc R . .
H37B H 0.3470 0.2191 0.9198 0.229 Uiso 1 1 calc R . .
H37C H 0.3490 0.2624 0.8615 0.229 Uiso 1 1 calc R . .
C38 C 0.3099(5) 0.1304(10) 0.8311(5) 0.144(7) Uani 1 1 d . . .
H38A H 0.3159 0.0870 0.8103 0.215 Uiso 1 1 calc R . .
H38B H 0.2877 0.1640 0.8052 0.215 Uiso 1 1 calc R . .
H38C H 0.2857 0.1209 0.8636 0.215 Uiso 1 1 calc R . .
C39 C 0.3972(5) 0.1052(7) 0.8924(4) 0.105(5) Uani 1 1 d . . .
H39A H 0.3997 0.0611 0.8716 0.158 Uiso 1 1 calc R . .
H39B H 0.3707 0.0993 0.9238 0.158 Uiso 1 1 calc R . .
H39C H 0.4388 0.1191 0.9081 0.158 Uiso 1 1 calc R . .
C40 C 0.4841(4) 0.4730(4) 0.8799(4) 0.044(2) Uani 1 1 d . . .
C41 C 0.4179(6) 0.4530(7) 0.8861(7) 0.151(8) Uani 1 1 d . . .
H41A H 0.3943 0.4541 0.8483 0.227 Uiso 1 1 calc R . .
H41B H 0.3998 0.4860 0.9119 0.227 Uiso 1 1 calc R . .
H41C H 0.4166 0.4060 0.9022 0.227 Uiso 1 1 calc R . .
C42 C 0.4854(6) 0.5451(5) 0.8561(5) 0.099(5) Uani 1 1 d . . .
H42A H 0.5285 0.5600 0.8548 0.149 Uiso 1 1 calc R . .
H42B H 0.4644 0.5769 0.8808 0.149 Uiso 1 1 calc R . .
H42C H 0.4642 0.5457 0.8172 0.149 Uiso 1 1 calc R . .
C43 C 0.5150(9) 0.4697(11) 0.9412(5) 0.222(13) Uani 1 1 d . . .
H43A H 0.5591 0.4806 0.9411 0.334 Uiso 1 1 calc R . .
H43B H 0.5102 0.4228 0.9567 0.334 Uiso 1 1 calc R . .
H43C H 0.4954 0.5036 0.9652 0.334 Uiso 1 1 calc R . .
C44 C 0.6128(4) 0.1808(5) 0.9975(4) 0.057(3) Uani 1 1 d . . .
C45 C 0.6337(5) 0.1157(6) 1.0282(4) 0.083(3) Uani 1 1 d . . .
H45A H 0.6783 0.1096 1.0262 0.125 Uiso 1 1 calc R . .
H45B H 0.6115 0.0758 1.0101 0.125 Uiso 1 1 calc R . .
H45C H 0.6249 0.1188 1.0685 0.125 Uiso 1 1 calc R . .
C46 C 0.5510(6) 0.1998(14) 0.9951(6) 0.271(17) Uani 1 1 d . . .
H46A H 0.5449 0.2440 0.9744 0.406 Uiso 1 1 calc R . .
H46B H 0.5388 0.2053 1.0342 0.406 Uiso 1 1 calc R . .
H46C H 0.5256 0.1636 0.9750 0.406 Uiso 1 1 calc R . .
C47 C 0.6488(7) 0.2373(6) 1.0426(5) 0.106(5) Uani 1 1 d . . .
H47A H 0.6932 0.2268 1.0470 0.159 Uiso 1 1 calc R . .
H47B H 0.6320 0.2340 1.0800 0.159 Uiso 1 1 calc R . .
H47C H 0.6425 0.2845 1.0273 0.159 Uiso 1 1 calc R . .
C48 C 0.4719(3) 0.1832(4) 0.6023(3) 0.040(2) Uani 1 1 d . . .
H48A H 0.4471 0.2259 0.5940 0.048 Uiso 1 1 calc R . .
H48B H 0.4430 0.1436 0.6047 0.048 Uiso 1 1 calc R . .
C49 C 0.5138(3) 0.1704(4) 0.5545(3) 0.0345(18) Uani 1 1 d . . .
H49A H 0.5425 0.2103 0.5531 0.041 Uiso 1 1 calc R . .
H49B H 0.5391 0.1285 0.5644 0.041 Uiso 1 1 calc R . .
C50 C 0.4806(3) 0.1604(5) 0.4954(3) 0.046(2) Uani 1 1 d . . .
H50A H 0.5108 0.1500 0.4679 0.069 Uiso 1 1 calc R . .
H50B H 0.4581 0.2031 0.4837 0.069 Uiso 1 1 calc R . .
H50C H 0.4513 0.1217 0.4963 0.069 Uiso 1 1 calc R . .
C51 C 0.7846(3) 0.2125(4) 0.7902(3) 0.0311(16) Uani 1 1 d . . .
H51A H 0.8005 0.2105 0.7519 0.037 Uiso 1 1 calc R . .
H51B H 0.7993 0.1703 0.8116 0.037 Uiso 1 1 calc R . .
C52 C 0.8115(4) 0.2736(4) 0.8207(4) 0.052(2) Uani 1 1 d . . .
H52A H 0.7966 0.2758 0.8595 0.062 Uiso 1 1 calc R . .
H52B H 0.7975 0.3163 0.7997 0.062 Uiso 1 1 calc R . .
C53 C 0.8843(4) 0.2705(5) 0.8264(5) 0.075(3) Uani 1 1 d . . .
H53A H 0.9010 0.3120 0.8467 0.112 Uiso 1 1 calc R . .
H53B H 0.8991 0.2688 0.7881 0.112 Uiso 1 1 calc R . .
H53C H 0.8982 0.2288 0.8481 0.112 Uiso 1 1 calc R . .
C54 C 0.6256(3) -0.0090(4) 0.6232(3) 0.0297(18) Uani 1 1 d . . .
C55 C 0.5678(4) -0.0439(5) 0.6168(4) 0.050(2) Uani 1 1 d . . .
H55 H 0.5309 -0.0180 0.6075 0.059 Uiso 1 1 calc R . .
C56 C 0.56431(13) -0.12257(12) 0.62443(10) 0.082(4) Uani 1 1 d . . .
H56 H 0.5267 -0.1474 0.6267 0.098 Uiso 1 1 calc R . .
C57 C 0.61968(13) -0.15256(12) 0.62755(10) 0.039(2) Uani 1 1 d R . .
C58 C 0.61639(13) -0.22509(12) 0.63294(10) 0.059(3) Uani 1 1 d R . .
H58 H 0.5772 -0.2475 0.6303 0.071 Uiso 1 1 calc R . .
C59 C 0.67026(13) -0.26440(12) 0.64219(10) 0.063(3) Uani 1 1 d R . .
H59 H 0.6680 -0.3135 0.6458 0.076 Uiso 1 1 calc R . .
C60 C 0.72743(13) -0.23120(12) 0.64605(10) 0.060(3) Uani 1 1 d R . .
H60 H 0.7644 -0.2577 0.6524 0.072 Uiso 1 1 calc R . .
C61 C 0.73073(13) -0.15868(12) 0.64066(10) 0.049(2) Uani 1 1 d R . .
H61 H 0.7699 -0.1363 0.6433 0.058 Uiso 1 1 calc R . .
C62 C 0.67685(13) -0.11936(12) 0.63141(10) 0.0356(18) Uani 1 1 d R . .
C63 C 0.68000(13) -0.04579(12) 0.62598(10) 0.0315(18) Uani 1 1 d R . .
C64 C 0.74102(13) -0.00838(12) 0.62308(10) 0.0233(16) Uani 1 1 d R . .
C65 C 0.78318(13) -0.02557(12) 0.58109(10) 0.0273(16) Uani 1 1 d R . .
C66 C 0.76979(13) -0.07434(12) 0.53722(10) 0.0316(17) Uani 1 1 d R . .
H66 H 0.7304 -0.0963 0.5332 0.038 Uiso 1 1 calc R . .
C67 C 0.8131(3) -0.0910(4) 0.4997(3) 0.039(2) Uani 1 1 d . . .
H67 H 0.8034 -0.1252 0.4709 0.047 Uiso 1 1 calc R . .
C68 C 0.8703(4) -0.0588(5) 0.5032(4) 0.055(3) Uani 1 1 d . . .
H68 H 0.8994 -0.0708 0.4768 0.066 Uiso 1 1 calc R . .
C69 C 0.8850(4) -0.0101(5) 0.5444(4) 0.054(3) Uani 1 1 d . . .
H69 H 0.9249 0.0107 0.5470 0.065 Uiso 1 1 calc R . .
C70 C 0.8426(4) 0.0103(4) 0.5829(3) 0.042(2) Uani 1 1 d . . .
C71 C 0.8560(4) 0.0633(4) 0.6246(4) 0.042(2) Uani 1 1 d . . .
H71 H 0.8953 0.0855 0.6271 0.050 Uiso 1 1 calc R . .
C72 C 0.8132(3) 0.0830(4) 0.6613(4) 0.040(2) Uani 1 1 d . . .
H72 H 0.8214 0.1205 0.6873 0.049 Uiso 1 1 calc R . .
C73 C 0.7565(3) 0.0462(3) 0.6595(3) 0.0248(16) Uani 1 1 d . . .
C74 C 0.5924(3) 0.3881(4) 0.5923(3) 0.0233(16) Uani 1 1 d . . .
C75 C 0.5783(3) 0.3638(4) 0.5367(3) 0.0300(17) Uani 1 1 d . . .
H75 H 0.5594 0.3197 0.5299 0.036 Uiso 1 1 calc R . .
C76 C 0.5926(3) 0.4053(4) 0.4920(3) 0.0374(19) Uani 1 1 d . . .
H76 H 0.5833 0.3891 0.4537 0.045 Uiso 1 1 calc R . .
C77 C 0.6203(3) 0.4704(4) 0.5008(3) 0.0343(18) Uani 1 1 d . . .
C78 C 0.6373(4) 0.5119(4) 0.4556(4) 0.045(2) Uani 1 1 d . . .
H78 H 0.6264 0.4971 0.4172 0.055 Uiso 1 1 calc R . .
C79 C 0.6689(4) 0.5730(5) 0.4646(4) 0.047(2) Uani 1 1 d . . .
H79 H 0.6805 0.5994 0.4329 0.057 Uiso 1 1 calc R . .
C80 C 0.6840(4) 0.5962(4) 0.5198(4) 0.043(2) Uani 1 1 d . . .
H80 H 0.7056 0.6388 0.5262 0.052 Uiso 1 1 calc R . .
C81 C 0.6675(3) 0.5570(4) 0.5668(3) 0.0313(17) Uani 1 1 d . . .
H81 H 0.6791 0.5730 0.6047 0.038 Uiso 1 1 calc R . .
C82 C 0.6342(3) 0.4950(3) 0.5587(3) 0.0249(16) Uani 1 1 d . . .
C83 C 0.6177(3) 0.4531(3) 0.6052(3) 0.0229(16) Uani 1 1 d . . .
C84 C 0.6308(3) 0.4763(3) 0.6652(3) 0.0246(16) Uani 1 1 d . . .
C85 C 0.6069(3) 0.5397(3) 0.6857(3) 0.0227(15) Uani 1 1 d . . .
C86 C 0.5590(3) 0.5753(4) 0.6535(3) 0.0294(17) Uani 1 1 d . . .
H86 H 0.5447 0.5589 0.6163 0.035 Uiso 1 1 calc R . .
C87 C 0.5325(3) 0.6335(3) 0.6750(4) 0.0350(19) Uani 1 1 d . . .
H87 H 0.4998 0.6567 0.6528 0.042 Uiso 1 1 calc R . .
C88 C 0.5533(3) 0.6585(4) 0.7291(4) 0.037(2) Uani 1 1 d . . .
H88 H 0.5345 0.6986 0.7439 0.045 Uiso 1 1 calc R . .
C89 C 0.6002(4) 0.6262(3) 0.7611(3) 0.0358(19) Uani 1 1 d . . .
H89 H 0.6150 0.6450 0.7974 0.043 Uiso 1 1 calc R . .
C90 C 0.6276(3) 0.5644(3) 0.7412(3) 0.0283(17) Uani 1 1 d . . .
C91 C 0.6734(3) 0.5266(4) 0.7751(3) 0.0330(18) Uani 1 1 d . . .
H91 H 0.6911 0.5454 0.8104 0.040 Uiso 1 1 calc R . .
C92 C 0.6921(3) 0.4639(3) 0.7573(3) 0.0280(17) Uani 1 1 d . . .
H92 H 0.7225 0.4385 0.7805 0.034 Uiso 1 1 calc R . .
C93 C 0.6668(3) 0.4356(3) 0.7045(3) 0.0226(15) Uani 1 1 d . . .
Pd2 Pd 0.80563(2) 0.11138(3) 0.35466(2) 0.02663(14) Uani 1 1 d . . .
P101 P 0.85777(8) 0.19452(8) 0.30770(8) 0.0219(4) Uani 1 1 d . . .
P102 P 0.81239(8) 0.00588(9) 0.30861(8) 0.0250(4) Uani 1 1 d . . .
O101 O 0.88572(19) 0.1728(2) 0.25040(19) 0.0238(10) Uani 1 1 d . . .
O102 O 0.8492(2) 0.0007(2) 0.25308(19) 0.0236(10) Uani 1 1 d . . .
O103 O 0.75626(19) 0.1057(2) 0.20362(18) 0.0266(10) Uani 1 1 d . . .
O104 O 0.9699(2) 0.0686(2) 0.3189(2) 0.0315(12) Uani 1 1 d . . .
O105 O 0.8145(2) 0.2628(2) 0.29459(19) 0.0264(11) Uani 1 1 d . . .
O106 O 0.91821(19) 0.2288(2) 0.34369(18) 0.0262(11) Uani 1 1 d . . .
O107 O 0.7475(2) -0.0295(2) 0.28401(19) 0.0277(11) Uani 1 1 d . . .
O108 O 0.8382(2) -0.0513(2) 0.3553(2) 0.0268(11) Uani 1 1 d . . .
C101 C 0.7752(3) 0.1869(4) 0.4172(4) 0.044(2) Uani 1 1 d . . .
H10C H 0.7726 0.1969 0.3772 0.053 Uiso 1 1 calc R . .
H10D H 0.7843 0.2230 0.4444 0.053 Uiso 1 1 calc R . .
C102 C 0.7668(10) 0.1269(5) 0.4337(6) 0.184(10) Uani 1 1 d . . .
H102 H 0.7716 0.1291 0.4745 0.220 Uiso 1 1 calc R . .
C103 C 0.7553(5) 0.0665(5) 0.4222(4) 0.070(3) Uani 1 1 d . . .
H10E H 0.7486 0.0523 0.3832 0.084 Uiso 1 1 calc R . .
H10F H 0.7529 0.0335 0.4521 0.084 Uiso 1 1 calc R . .
C104 C 0.9146(3) 0.2186(3) 0.2121(3) 0.0211(14) Uani 1 1 d . . .
C105 C 0.9768(3) 0.2282(3) 0.2192(3) 0.0260(16) Uani 1 1 d . . .
C106 C 1.0019(4) 0.2710(4) 0.1794(4) 0.0374(19) Uani 1 1 d . . .
H106 H 1.0452 0.2794 0.1838 0.045 Uiso 1 1 calc R . .
C107 C 0.9675(4) 0.3018(4) 0.1341(3) 0.0361(19) Uani 1 1 d . . .
C108 C 0.9042(4) 0.2868(4) 0.1276(3) 0.0359(19) Uani 1 1 d . . .
H108 H 0.8792 0.3067 0.0964 0.043 Uiso 1 1 calc R . .
C109 C 0.8771(3) 0.2438(3) 0.1655(3) 0.0252(16) Uani 1 1 d . . .
C110 C 0.8095(3) 0.2226(4) 0.1524(3) 0.0280(16) Uani 1 1 d . . .
H11A H 0.7889 0.2208 0.1885 0.034 Uiso 1 1 calc R . .
H11B H 0.7877 0.2573 0.1267 0.034 Uiso 1 1 calc R . .
C111 C 0.8065(3) 0.1526(4) 0.1242(3) 0.0291(17) Uani 1 1 d . . .
C112 C 0.8281(3) 0.1416(4) 0.0714(3) 0.0288(17) Uani 1 1 d . . .
H112 H 0.8444 0.1801 0.0522 0.035 Uiso 1 1 calc R . .
C113 C 0.8272(3) 0.0775(4) 0.0450(3) 0.0322(18) Uani 1 1 d . . .
C114 C 0.8036(3) 0.0205(4) 0.0735(3) 0.0343(18) Uani 1 1 d . . .
H114 H 0.8034 -0.0243 0.0562 0.041 Uiso 1 1 calc R . .
C115 C 0.7807(3) 0.0285(4) 0.1263(3) 0.0294(17) Uani 1 1 d . . .
C116 C 0.7811(3) 0.0950(3) 0.1512(3) 0.0241(15) Uani 1 1 d . . .
C117 C 0.7598(3) -0.0342(3) 0.1561(3) 0.0313(17) Uani 1 1 d . . .
H11C H 0.7308 -0.0611 0.1294 0.038 Uiso 1 1 calc R . .
H11D H 0.7375 -0.0198 0.1892 0.038 Uiso 1 1 calc R . .
C118 C 0.8135(3) -0.0791(4) 0.1766(3) 0.0274(16) Uani 1 1 d . . .
C119 C 0.8244(3) -0.1415(4) 0.1475(3) 0.0327(18) Uani 1 1 d . . .
H119 H 0.7948 -0.1559 0.1174 0.039 Uiso 1 1 calc R . .
C120 C 0.8756(4) -0.1826(4) 0.1605(3) 0.0325(18) Uani 1 1 d . . .
C121 C 0.9198(3) -0.1590(3) 0.2024(3) 0.0311(18) Uani 1 1 d . . .
H121 H 0.9562 -0.1859 0.2110 0.037 Uiso 1 1 calc R . .
C122 C 0.9127(3) -0.0965(3) 0.2328(3) 0.0304(18) Uani 1 1 d . . .
C123 C 0.8573(3) -0.0610(3) 0.2208(3) 0.0272(17) Uani 1 1 d . . .
C124 C 0.9647(3) -0.0688(3) 0.2729(3) 0.0285(17) Uani 1 1 d . . .
H12C H 0.9944 -0.1067 0.2834 0.034 Uiso 1 1 calc R . .
H12D H 0.9480 -0.0522 0.3086 0.034 Uiso 1 1 calc R . .
C125 C 0.9980(3) -0.0096(3) 0.2462(3) 0.0230(16) Uani 1 1 d . . .
C126 C 1.0270(3) -0.0210(4) 0.1963(3) 0.0282(16) Uani 1 1 d . . .
H126 H 1.0271 -0.0668 0.1809 0.034 Uiso 1 1 calc R . .
C127 C 1.0559(3) 0.0319(4) 0.1679(3) 0.0313(17) Uani 1 1 d . . .
C128 C 1.0529(3) 0.0985(4) 0.1917(3) 0.0295(18) Uani 1 1 d . . .
H128 H 1.0717 0.1359 0.1732 0.035 Uiso 1 1 calc R . .
C129 C 1.0238(3) 0.1127(4) 0.2413(3) 0.0245(14) Uani 1 1 d . . .
C130 C 0.9972(3) 0.0568(4) 0.2690(3) 0.0273(16) Uani 1 1 d . . .
C131 C 1.0188(3) 0.1862(4) 0.2622(3) 0.0277(17) Uani 1 1 d . . .
H13A H 1.0605 0.2077 0.2669 0.033 Uiso 1 1 calc R . .
H13B H 1.0018 0.1864 0.3001 0.033 Uiso 1 1 calc R . .
C132 C 0.9955(4) 0.3511(5) 0.0909(4) 0.053(2) Uani 1 1 d . . .
C133 C 1.0651(5) 0.3595(7) 0.1043(6) 0.113(5) Uani 1 1 d . . .
H13C H 1.0736 0.3813 0.1421 0.169 Uiso 1 1 calc R . .
H13D H 1.0815 0.3889 0.0750 0.169 Uiso 1 1 calc R . .
H13E H 1.0850 0.3137 0.1045 0.169 Uiso 1 1 calc R . .
C134 C 0.9859(5) 0.3194(5) 0.0331(5) 0.083(4) Uani 1 1 d . . .
H13F H 1.0034 0.3498 0.0050 0.124 Uiso 1 1 calc R . .
H13G H 0.9415 0.3134 0.0225 0.124 Uiso 1 1 calc R . .
H13H H 1.0064 0.2740 0.0334 0.124 Uiso 1 1 calc R . .
C135 C 0.9627(5) 0.4219(5) 0.0922(4) 0.074(3) Uani 1 1 d . . .
H13I H 0.9718 0.4432 0.1301 0.110 Uiso 1 1 calc R . .
H13J H 0.9180 0.4152 0.0845 0.110 Uiso 1 1 calc R . .
H13K H 0.9775 0.4523 0.0627 0.110 Uiso 1 1 calc R . .
C136 C 0.8531(4) 0.0696(5) -0.0152(3) 0.048(2) Uani 1 1 d . . .
C137 C 0.9214(5) 0.0623(10) -0.0043(4) 0.152(8) Uani 1 1 d . . .
H13L H 0.9311 0.0211 0.0196 0.228 Uiso 1 1 calc R . .
H13M H 0.9385 0.1038 0.0157 0.228 Uiso 1 1 calc R . .
H13N H 0.9395 0.0571 -0.0409 0.228 Uiso 1 1 calc R . .
C138 C 0.8215(7) 0.0046(5) -0.0469(4) 0.104(5) Uani 1 1 d . . .
H13O H 0.7766 0.0118 -0.0524 0.156 Uiso 1 1 calc R . .
H13P H 0.8305 -0.0372 -0.0236 0.156 Uiso 1 1 calc R . .
H13Q H 0.8378 -0.0012 -0.0844 0.156 Uiso 1 1 calc R . .
C139 C 0.8369(4) 0.1296(4) -0.0539(3) 0.049(2) Uani 1 1 d . . .
H13R H 0.7918 0.1325 -0.0618 0.074 Uiso 1 1 calc R . .
H13S H 0.8558 0.1232 -0.0901 0.074 Uiso 1 1 calc R . .
H13T H 0.8525 0.1727 -0.0354 0.074 Uiso 1 1 calc R . .
C140 C 0.8851(4) -0.2509(4) 0.1284(4) 0.042(2) Uani 1 1 d . . .
C141 C 0.8786(6) -0.3106(5) 0.1698(5) 0.096(4) Uani 1 1 d . . .
H14A H 0.8839 -0.3549 0.1500 0.144 Uiso 1 1 calc R . .
H14B H 0.8375 -0.3092 0.1839 0.144 Uiso 1 1 calc R . .
H14C H 0.9103 -0.3064 0.2023 0.144 Uiso 1 1 calc R . .
C142 C 0.9487(5) -0.2513(5) 0.1062(5) 0.086(4) Uani 1 1 d . . .
H14D H 0.9544 -0.2949 0.0855 0.130 Uiso 1 1 calc R . .
H14E H 0.9805 -0.2475 0.1386 0.130 Uiso 1 1 calc R . .
H14F H 0.9522 -0.2119 0.0801 0.130 Uiso 1 1 calc R . .
C143 C 0.8386(6) -0.2629(5) 0.0796(4) 0.087(4) Uani 1 1 d . . .
H14G H 0.8471 -0.3074 0.0613 0.130 Uiso 1 1 calc R . .
H14H H 0.8406 -0.2252 0.0516 0.130 Uiso 1 1 calc R . .
H14I H 0.7973 -0.2642 0.0933 0.130 Uiso 1 1 calc R . .
C144 C 1.0926(4) 0.0173(4) 0.1162(3) 0.0378(19) Uani 1 1 d . . .
C145 C 1.1572(4) -0.0073(5) 0.1380(4) 0.058(3) Uani 1 1 d . . .
H14J H 1.1776 0.0286 0.1629 0.087 Uiso 1 1 calc R . .
H14K H 1.1814 -0.0158 0.1053 0.087 Uiso 1 1 calc R . .
H14L H 1.1541 -0.0504 0.1600 0.087 Uiso 1 1 calc R . .
C146 C 1.0604(4) -0.0399(4) 0.0787(3) 0.045(2) Uani 1 1 d . . .
H14M H 1.0188 -0.0243 0.0644 0.067 Uiso 1 1 calc R . .
H14N H 1.0574 -0.0823 0.1015 0.067 Uiso 1 1 calc R . .
H14O H 1.0845 -0.0496 0.0461 0.067 Uiso 1 1 calc R . .
C147 C 1.0959(4) 0.0817(5) 0.0782(4) 0.059(3) Uani 1 1 d . . .
H14P H 1.0539 0.0959 0.0638 0.089 Uiso 1 1 calc R . .
H14Q H 1.1197 0.0709 0.0457 0.089 Uiso 1 1 calc R . .
H14R H 1.1160 0.1198 0.1007 0.089 Uiso 1 1 calc R . .
C148 C 0.6914(3) 0.1250(4) 0.1958(3) 0.0327(18) Uani 1 1 d . . .
H14S H 0.6656 0.0826 0.1915 0.039 Uiso 1 1 calc R . .
H14T H 0.6836 0.1531 0.1604 0.039 Uiso 1 1 calc R . .
C149 C 0.6742(3) 0.1667(4) 0.2473(3) 0.0306(17) Uani 1 1 d . . .
H14U H 0.6978 0.2109 0.2497 0.037 Uiso 1 1 calc R . .
H14V H 0.6855 0.1400 0.2829 0.037 Uiso 1 1 calc R . .
C150 C 0.6052(3) 0.1827(4) 0.2427(3) 0.039(2) Uani 1 1 d . . .
H15A H 0.5953 0.2094 0.2764 0.059 Uiso 1 1 calc R . .
H15B H 0.5817 0.1391 0.2408 0.059 Uiso 1 1 calc R . .
H15C H 0.5940 0.2100 0.2078 0.059 Uiso 1 1 calc R . .
C151 C 1.0136(5) 0.0601(7) 0.3705(4) 0.082(3) Uani 1 1 d . . .
H15D H 1.0318 0.1059 0.3816 0.099 Uiso 1 1 calc R . .
H15E H 1.0477 0.0290 0.3613 0.099 Uiso 1 1 calc R . .
C152 C 0.9838(5) 0.0306(7) 0.4200(4) 0.093(4) Uani 1 1 d . . .
H15F H 0.9501 0.0623 0.4295 0.112 Uiso 1 1 calc R . .
H15G H 0.9647 -0.0146 0.4084 0.112 Uiso 1 1 calc R . .
C153 C 1.0253(5) 0.0204(10) 0.4704(5) 0.141(7) Uani 1 1 d . . .
H15H H 1.0106 -0.0183 0.4928 0.211 Uiso 1 1 calc R . .
H15I H 1.0270 0.0629 0.4937 0.211 Uiso 1 1 calc R . .
H15J H 1.0667 0.0097 0.4592 0.211 Uiso 1 1 calc R . .
C154 C 0.8352(3) 0.3297(3) 0.2879(3) 0.0262(16) Uani 1 1 d . . .
C155 C 0.8199(4) 0.3623(4) 0.2356(3) 0.0354(18) Uani 1 1 d . . .
H155 H 0.7949 0.3390 0.2061 0.043 Uiso 1 1 calc R . .
C156 C 0.8405(4) 0.4274(4) 0.2269(3) 0.044(2) Uani 1 1 d . . .
H156 H 0.8285 0.4496 0.1913 0.052 Uiso 1 1 calc R . .
C157 C 0.8795(4) 0.4640(4) 0.2687(3) 0.040(2) Uani 1 1 d . . .
C158 C 0.9067(4) 0.5301(4) 0.2590(4) 0.048(2) Uani 1 1 d . . .
H158 H 0.8991 0.5512 0.2223 0.057 Uiso 1 1 calc R . .
C159 C 0.9419(4) 0.5628(4) 0.2994(4) 0.048(2) Uani 1 1 d . . .
H159 H 0.9572 0.6079 0.2920 0.058 Uiso 1 1 calc R . .
C160 C 0.9568(4) 0.5318(4) 0.3530(4) 0.044(2) Uani 1 1 d . . .
H160 H 0.9842 0.5548 0.3809 0.053 Uiso 1 1 calc R . .
C161 C 0.9321(4) 0.4681(4) 0.3658(4) 0.044(2) Uani 1 1 d . . .
H161 H 0.9415 0.4482 0.4028 0.053 Uiso 1 1 calc R . .
C162 C 0.8923(3) 0.4319(4) 0.3234(3) 0.0342(19) Uani 1 1 d . . .
C163 C 0.8672(3) 0.3638(4) 0.3328(3) 0.0265(16) Uani 1 1 d . . .
C164 C 0.8796(3) 0.3288(3) 0.3904(3) 0.0255(16) Uani 1 1 d . . .
C165 C 0.8623(3) 0.3614(4) 0.4415(3) 0.0327(18) Uani 1 1 d . . .
C166 C 0.8252(3) 0.4203(4) 0.4412(3) 0.0372(19) Uani 1 1 d . . .
H166 H 0.8120 0.4417 0.4055 0.045 Uiso 1 1 calc R . .
C167 C 0.8073(4) 0.4482(4) 0.4906(4) 0.040(2) Uani 1 1 d . . .
H167 H 0.7807 0.4876 0.4891 0.048 Uiso 1 1 calc R . .
C168 C 0.8286(4) 0.4182(4) 0.5440(4) 0.048(2) Uani 1 1 d . . .
H168 H 0.8176 0.4388 0.5786 0.058 Uiso 1 1 calc R . .
C169 C 0.8642(4) 0.3610(4) 0.5464(3) 0.049(2) Uani 1 1 d . . .
H169 H 0.8772 0.3414 0.5829 0.059 Uiso 1 1 calc R . .
C170 C 0.8833(4) 0.3287(4) 0.4960(3) 0.0375(19) Uani 1 1 d . . .
C171 C 0.9154(4) 0.2653(4) 0.4968(3) 0.043(2) Uani 1 1 d . . .
H171 H 0.9293 0.2444 0.5325 0.052 Uiso 1 1 calc R . .
C172 C 0.9268(3) 0.2336(4) 0.4474(3) 0.0332(18) Uani 1 1 d . . .
H172 H 0.9481 0.1903 0.4483 0.040 Uiso 1 1 calc R . .
C173 C 0.9071(3) 0.2648(3) 0.3947(3) 0.0271(17) Uani 1 1 d . . .
C174 C 0.7042(3) -0.0486(3) 0.3221(3) 0.0238(16) Uani 1 1 d . . .
C175 C 0.6516(3) -0.0083(4) 0.3224(3) 0.0324(18) Uani 1 1 d . . .
H175 H 0.6454 0.0300 0.2967 0.039 Uiso 1 1 calc R . .
C176 C 0.6095(3) -0.0229(4) 0.3587(3) 0.0382(19) Uani 1 1 d . . .
H176 H 0.5729 0.0042 0.3583 0.046 Uiso 1 1 calc R . .
C177 C 0.6196(3) -0.0797(4) 0.3986(3) 0.0316(17) Uani 1 1 d . . .
C178 C 0.5758(3) -0.0935(4) 0.4408(3) 0.0322(18) Uani 1 1 d . . .
H178 H 0.5399 -0.0655 0.4418 0.039 Uiso 1 1 calc R . .
C179 C 0.5861(3) -0.1457(4) 0.4780(3) 0.039(2) Uani 1 1 d . . .
H179 H 0.5573 -0.1552 0.5052 0.047 Uiso 1 1 calc R . .
C180 C 0.6392(3) -0.1864(4) 0.4771(3) 0.0348(18) Uani 1 1 d . . .
H180 H 0.6465 -0.2223 0.5048 0.042 Uiso 1 1 calc R . .
C181 C 0.6810(3) -0.1763(4) 0.4376(3) 0.0293(17) Uani 1 1 d . . .
H181 H 0.7160 -0.2059 0.4377 0.035 Uiso 1 1 calc R . .
C182 C 0.6726(3) -0.1218(3) 0.3963(3) 0.0273(16) Uani 1 1 d . . .
C183 C 0.7136(3) -0.1069(3) 0.3548(3) 0.0252(16) Uani 1 1 d . . .
C184 C 0.7709(3) -0.1509(3) 0.3493(3) 0.0229(15) Uani 1 1 d . . .
C185 C 0.7652(3) -0.2253(4) 0.3412(3) 0.0272(16) Uani 1 1 d . . .
C186 C 0.7069(3) -0.2590(3) 0.3292(3) 0.0305(17) Uani 1 1 d . . .
H186 H 0.6703 -0.2317 0.3245 0.037 Uiso 1 1 calc R . .
C187 C 0.7027(4) -0.3290(4) 0.3243(3) 0.0367(19) Uani 1 1 d . . .
H187 H 0.6633 -0.3505 0.3172 0.044 Uiso 1 1 calc R . .
C188 C 0.7575(4) -0.3705(4) 0.3298(3) 0.041(2) Uani 1 1 d . . .
H188 H 0.7547 -0.4197 0.3262 0.050 Uiso 1 1 calc R . .
C189 C 0.8143(4) -0.3391(4) 0.3401(4) 0.043(2) Uani 1 1 d . . .
H189 H 0.8508 -0.3667 0.3443 0.052 Uiso 1 1 calc R . .
C190 C 0.8187(3) -0.2670(3) 0.3446(3) 0.0324(18) Uani 1 1 d . . .
C191 C 0.8772(3) -0.2337(4) 0.3535(3) 0.037(2) Uani 1 1 d . . .
H191 H 0.9135 -0.2615 0.3572 0.045 Uiso 1 1 calc R . .
C192 C 0.8829(3) -0.1642(4) 0.3568(3) 0.0345(19) Uani 1 1 d . . .
H192 H 0.9226 -0.1430 0.3627 0.041 Uiso 1 1 calc R . .
C193 C 0.8292(3) -0.1236(3) 0.3513(3) 0.0243(16) Uani 1 1 d . . .

loop_
_atom_site_aniso_label
_atom_site_aniso_U_11
_atom_site_aniso_U_22
_atom_site_aniso_U_33
_atom_site_aniso_U_23
_atom_site_aniso_U_13
_atom_site_aniso_U_12
C201 0.014(6) 0.224(17) 0.187(17) -0.019(14) -0.008(8) -0.011(8)
Cl1 0.083(2) 0.132(3) 0.095(2) 0.013(2) 0.0315(19) 0.0076(19)
Cl2 0.110(3) 0.093(2) 0.093(2) 0.0025(18) 0.026(2) 0.0088(18)
C202 0.067(7) 0.166(12) 0.037(6) 0.034(7) 0.007(5) 0.065(7)
Cl3 0.096(2) 0.106(2) 0.0634(18) 0.0133(17) 0.0107(16) 0.0300(18)
Cl4 0.0703(19) 0.129(3) 0.0642(18) 0.0279(17) -0.0225(15) -0.0341(17)
C203 0.058(7) 0.086(8) 0.133(12) 0.045(8) 0.035(7) 0.035(6)
Cl5 0.127(3) 0.0661(18) 0.143(3) -0.0109(19) 0.075(2) -0.0028(18)
Cl6 0.119(3) 0.086(2) 0.130(3) 0.008(2) -0.041(2) -0.013(2)
B1 0.045(7) 0.075(8) 0.070(9) -0.049(7) 0.025(6) -0.024(6)
F1 0.222(9) 0.083(5) 0.105(6) -0.036(4) 0.069(6) -0.020(5)
F2 0.030(4) 0.075(4) 0.468(17) -0.116(7) -0.060(6) 0.030(3)
F3 0.054(4) 0.118(6) 0.155(7) 0.070(5) 0.019(4) -0.013(4)
F4 0.088(4) 0.073(4) 0.067(4) -0.027(3) -0.016(3) 0.025(3)
B2 0.054(8) 0.045(7) 0.066(8) 0.011(5) 0.002(6) 0.007(5)
F5 0.051(3) 0.054(3) 0.156(6) -0.029(4) -0.003(4) -0.010(3)
F6 0.061(3) 0.053(3) 0.056(3) 0.001(3) 0.003(3) -0.005(2)
F7 0.057(4) 0.056(4) 0.178(7) -0.016(4) 0.039(4) -0.012(3)
F8 0.235(9) 0.195(8) 0.062(4) 0.056(5) 0.054(5) 0.168(8)
Pd1 0.0330(3) 0.0278(3) 0.0264(3) 0.0014(3) 0.0129(3) 0.0039(3)
P1 0.0263(10) 0.0260(9) 0.0268(10) -0.0053(9) -0.0002(8) -0.0034(9)
P2 0.0213(11) 0.0244(9) 0.0240(10) 0.0013(7) 0.0048(8) -0.0014(7)
O1 0.028(3) 0.021(2) 0.024(2) 0.005(2) 0.001(2) -0.002(2)
O2 0.022(3) 0.023(2) 0.019(2) -0.0020(18) 0.007(2) -0.0005(18)
O3 0.025(3) 0.044(3) 0.022(3) -0.003(2) 0.003(2) -0.002(2)
O4 0.025(3) 0.028(2) 0.024(2) 0.002(2) 0.007(2) -0.006(2)
O5 0.035(3) 0.037(3) 0.028(3) -0.009(2) -0.003(2) 0.002(2)
O6 0.030(3) 0.023(2) 0.029(3) -0.007(2) 0.000(2) -0.005(2)
O7 0.017(3) 0.022(2) 0.028(3) 0.007(2) 0.005(2) 0.0005(18)
O8 0.021(3) 0.029(3) 0.026(3) 0.010(2) 0.001(2) 0.000(2)
C1 0.113(9) 0.057(6) 0.063(7) 0.029(5) 0.072(6) 0.045(6)
C2 0.44(3) 0.042(8) 0.240(19) -0.047(9) 0.32(2) -0.059(11)
C3 0.048(6) 0.047(5) 0.061(6) 0.017(4) 0.047(5) 0.012(4)
C4 0.028(4) 0.017(3) 0.043(5) 0.001(3) 0.009(4) -0.009(3)
C5 0.024(4) 0.026(4) 0.039(5) 0.003(3) -0.002(4) -0.002(3)
C6 0.047(6) 0.033(4) 0.064(6) 0.016(4) -0.013(5) -0.002(4)
C7 0.041(6) 0.043(5) 0.088(8) 0.034(5) 0.000(5) 0.003(4)
C8 0.023(5) 0.034(4) 0.082(7) 0.005(4) 0.001(5) -0.007(3)
C9 0.026(5) 0.024(4) 0.051(5) -0.002(3) -0.006(4) -0.001(3)
C10 0.026(4) 0.032(4) 0.046(5) -0.012(4) 0.007(4) -0.013(3)
C11 0.016(4) 0.031(4) 0.028(4) 0.002(3) -0.002(3) 0.000(3)
C12 0.028(4) 0.036(4) 0.047(5) 0.010(4) 0.003(4) -0.009(4)
C13 0.025(5) 0.049(5) 0.037(5) 0.000(4) 0.008(4) 0.010(4)
C14 0.024(4) 0.045(5) 0.033(4) -0.002(3) 0.008(3) 0.002(3)
C15 0.017(4) 0.033(4) 0.030(4) 0.001(3) -0.003(3) -0.002(3)
C16 0.014(4) 0.041(4) 0.022(4) -0.002(3) -0.005(3) -0.001(3)
C17 0.016(4) 0.039(4) 0.028(4) 0.005(3) 0.001(3) -0.002(3)
C18 0.010(4) 0.031(4) 0.035(4) 0.011(3) -0.002(3) 0.001(3)
C19 0.030(4) 0.031(4) 0.031(4) 0.005(3) 0.006(4) 0.011(3)
C20 0.037(5) 0.031(4) 0.035(5) 0.005(3) 0.014(4) 0.005(3)
C21 0.039(5) 0.031(4) 0.022(4) 0.010(3) 0.016(3) 0.000(3)
C22 0.018(4) 0.033(4) 0.022(4) 0.004(3) 0.007(3) -0.002(3)
C23 0.034(5) 0.025(4) 0.021(4) 0.002(3) 0.015(3) -0.002(3)
C24 0.030(5) 0.031(4) 0.021(4) -0.003(3) -0.005(3) -0.006(3)
C25 0.013(4) 0.038(4) 0.024(4) 0.006(3) -0.008(3) -0.007(3)
C26 0.021(4) 0.048(5) 0.029(4) 0.006(4) 0.007(4) 0.005(3)
C27 0.025(4) 0.059(5) 0.030(4) 0.014(4) 0.005(4) 0.010(4)
C28 0.033(5) 0.049(5) 0.035(5) 0.023(4) 0.007(4) 0.004(3)
C29 0.022(4) 0.040(4) 0.039(5) 0.014(4) 0.000(4) -0.004(3)
C30 0.022(4) 0.024(4) 0.025(4) -0.001(3) 0.000(3) -0.003(3)
C31 0.025(4) 0.025(4) 0.041(5) 0.011(3) 0.000(4) 0.001(3)
C32 0.035(6) 0.052(6) 0.176(14) 0.068(8) -0.033(7) -0.019(5)
C33 0.124(12) 0.092(10) 0.127(12) 0.019(9) 0.057(10) -0.025(8)
C34 0.248(19) 0.055(7) 0.091(10) 0.022(7) 0.064(12) -0.035(9)
C35 0.57(4) 0.051(8) 0.088(11) -0.006(8) 0.101(18) -0.104(15)
C36 0.030(5) 0.062(5) 0.043(5) 0.004(4) 0.020(4) 0.003(4)
C37 0.262(19) 0.094(10) 0.128(12) 0.004(9) 0.161(13) -0.014(11)
C38 0.067(8) 0.32(2) 0.055(7) 0.025(11) 0.042(7) -0.027(11)
C39 0.086(8) 0.181(13) 0.057(7) 0.055(9) 0.051(6) 0.048(9)
C40 0.046(6) 0.030(4) 0.058(6) -0.012(4) 0.015(5) 0.012(4)
C41 0.123(11) 0.127(12) 0.224(18) -0.125(12) 0.127(12) -0.057(9)
C42 0.154(11) 0.042(6) 0.116(10) -0.013(6) 0.095(9) 0.013(6)
C43 0.28(2) 0.34(3) 0.041(8) -0.060(12) -0.012(11) 0.25(2)
C44 0.053(6) 0.076(6) 0.047(6) 0.031(5) 0.032(5) 0.007(5)
C45 0.117(9) 0.092(8) 0.045(6) 0.013(6) 0.029(6) -0.016(7)
C46 0.084(10) 0.66(5) 0.078(10) 0.205(19) 0.066(8) 0.139(18)
C47 0.156(12) 0.111(10) 0.057(7) 0.005(7) 0.047(8) -0.029(9)
C48 0.023(4) 0.068(5) 0.028(4) 0.003(4) 0.003(4) 0.004(4)
C49 0.025(4) 0.043(4) 0.036(5) 0.000(4) 0.006(4) -0.005(3)
C50 0.022(5) 0.084(6) 0.031(5) -0.011(4) 0.000(4) -0.003(4)
C51 0.022(4) 0.043(4) 0.029(4) 0.011(4) 0.008(3) -0.002(4)
C52 0.042(6) 0.041(5) 0.072(7) -0.007(4) 0.004(5) 0.003(4)
C53 0.041(6) 0.063(6) 0.124(10) -0.026(6) 0.025(6) 0.000(5)
C54 0.027(5) 0.031(4) 0.031(4) -0.011(3) 0.002(4) -0.006(3)
C55 0.037(5) 0.066(6) 0.047(5) -0.033(4) 0.012(4) -0.017(4)
C56 0.099(9) 0.084(8) 0.071(8) -0.061(6) 0.060(7) -0.048(7)
C57 0.057(6) 0.031(4) 0.032(5) -0.001(3) 0.020(4) -0.023(4)
C58 0.085(8) 0.037(5) 0.059(6) -0.010(4) 0.021(6) -0.036(5)
C59 0.093(8) 0.045(6) 0.053(6) 0.000(4) 0.019(6) -0.006(5)
C60 0.063(7) 0.056(6) 0.060(7) 0.017(5) 0.004(5) 0.000(5)
C61 0.079(7) 0.031(4) 0.036(5) 0.001(4) 0.007(5) -0.001(4)
C62 0.058(6) 0.028(4) 0.020(4) 0.005(3) 0.005(4) 0.001(4)
C63 0.052(5) 0.023(4) 0.018(4) -0.010(3) 0.000(4) -0.012(4)
C64 0.019(4) 0.022(3) 0.028(4) 0.012(3) -0.001(3) -0.001(3)
C65 0.031(5) 0.024(3) 0.026(4) 0.003(3) -0.002(3) -0.001(3)
C66 0.045(5) 0.029(4) 0.022(4) 0.000(3) 0.004(4) -0.005(3)
C67 0.031(5) 0.057(5) 0.029(4) -0.011(4) 0.000(4) -0.010(4)
C68 0.028(5) 0.094(7) 0.046(6) -0.031(5) 0.007(4) -0.005(5)
C69 0.021(5) 0.091(7) 0.053(6) -0.021(5) 0.008(4) -0.015(4)
C70 0.042(5) 0.056(5) 0.028(4) 0.000(4) 0.006(4) -0.008(4)
C71 0.032(5) 0.043(5) 0.051(5) -0.012(4) 0.002(4) -0.023(4)
C72 0.034(5) 0.042(4) 0.044(5) -0.019(4) 0.000(4) -0.002(4)
C73 0.024(4) 0.028(4) 0.022(4) -0.001(3) 0.000(3) 0.004(3)
C74 0.015(4) 0.037(4) 0.018(4) 0.004(3) 0.000(3) 0.002(3)
C75 0.029(4) 0.038(4) 0.023(4) -0.006(3) 0.005(3) 0.007(3)
C76 0.038(5) 0.054(5) 0.020(4) -0.005(4) 0.002(4) 0.003(4)
C77 0.030(5) 0.055(5) 0.019(4) 0.010(4) 0.007(3) 0.010(4)
C78 0.047(6) 0.059(6) 0.031(5) 0.011(4) 0.005(4) 0.010(4)
C79 0.038(5) 0.070(6) 0.036(5) 0.022(4) 0.014(4) 0.015(4)
C80 0.040(5) 0.045(5) 0.044(5) 0.018(4) 0.004(4) 0.012(4)
C81 0.026(4) 0.033(4) 0.036(4) 0.015(3) 0.008(3) 0.008(3)
C82 0.021(4) 0.029(4) 0.026(4) 0.011(3) 0.005(3) 0.010(3)
C83 0.028(4) 0.018(3) 0.023(4) 0.002(3) 0.005(3) 0.005(3)
C84 0.021(4) 0.027(4) 0.027(4) 0.004(3) 0.007(3) -0.005(3)
C85 0.020(4) 0.017(3) 0.031(4) 0.003(3) 0.005(3) -0.006(3)
C86 0.024(4) 0.032(4) 0.032(4) -0.002(3) 0.007(3) -0.010(3)
C87 0.023(4) 0.023(4) 0.059(6) 0.003(3) 0.006(4) -0.007(3)
C88 0.026(5) 0.022(4) 0.067(6) -0.008(4) 0.023(4) -0.008(3)
C89 0.045(5) 0.028(4) 0.037(5) -0.002(3) 0.018(4) -0.013(3)
C90 0.022(4) 0.026(4) 0.038(4) 0.001(3) 0.006(3) -0.012(3)
C91 0.041(5) 0.032(4) 0.025(4) 0.002(3) -0.001(4) -0.019(3)
C92 0.027(4) 0.021(3) 0.036(4) 0.011(3) 0.002(3) -0.007(3)
C93 0.030(4) 0.016(3) 0.022(4) 0.004(3) 0.003(3) -0.010(3)
Pd2 0.0283(3) 0.0302(3) 0.0233(3) -0.0028(3) 0.0130(3) 0.0006(3)
P101 0.0204(11) 0.0269(9) 0.0185(9) -0.0016(7) 0.0023(8) 0.0018(7)
P102 0.0240(11) 0.0281(9) 0.0239(10) 0.0013(8) 0.0080(8) 0.0014(8)
O101 0.021(3) 0.026(2) 0.025(3) 0.001(2) 0.004(2) 0.0023(19)
O102 0.021(3) 0.025(2) 0.027(3) -0.002(2) 0.008(2) -0.0003(19)
O103 0.027(3) 0.032(3) 0.021(2) -0.002(2) 0.010(2) 0.004(2)
O104 0.034(3) 0.040(3) 0.021(3) 0.002(2) 0.008(2) 0.006(2)
O105 0.022(3) 0.035(3) 0.021(3) -0.004(2) -0.005(2) 0.001(2)
O106 0.024(3) 0.033(3) 0.021(2) -0.003(2) -0.003(2) 0.010(2)
O107 0.030(3) 0.029(2) 0.025(3) 0.003(2) 0.002(2) -0.003(2)
O108 0.020(3) 0.035(3) 0.026(3) 0.002(2) 0.007(2) -0.003(2)
C101 0.050(5) 0.050(5) 0.035(5) -0.032(4) 0.025(4) -0.012(4)
C102 0.44(3) 0.014(5) 0.139(12) -0.002(6) 0.232(17) 0.002(9)
C103 0.117(9) 0.065(7) 0.037(5) -0.027(5) 0.059(6) -0.041(6)
C104 0.017(4) 0.026(3) 0.021(3) 0.002(3) 0.006(3) -0.002(3)
C105 0.025(4) 0.027(4) 0.027(4) -0.008(3) 0.006(3) -0.003(3)
C106 0.026(5) 0.040(4) 0.047(5) -0.007(4) 0.003(4) -0.004(3)
C107 0.028(5) 0.047(5) 0.034(5) 0.005(4) 0.005(4) -0.004(4)
C108 0.042(5) 0.036(4) 0.029(4) 0.004(3) -0.001(4) 0.004(4)
C109 0.028(4) 0.027(4) 0.021(4) -0.004(3) 0.008(3) 0.006(3)
C110 0.033(4) 0.034(4) 0.017(3) 0.006(3) 0.002(3) 0.003(3)
C111 0.024(4) 0.035(4) 0.028(4) 0.007(3) -0.004(3) 0.000(3)
C112 0.031(5) 0.040(4) 0.016(4) 0.004(3) 0.003(3) 0.008(3)
C113 0.030(5) 0.044(4) 0.022(4) 0.002(3) -0.002(3) 0.016(3)
C114 0.038(5) 0.042(4) 0.023(4) -0.009(3) 0.006(4) 0.012(3)
C115 0.029(4) 0.035(4) 0.022(4) 0.006(3) -0.011(3) 0.010(3)
C116 0.025(4) 0.029(4) 0.018(3) -0.005(3) -0.001(3) 0.001(3)
C117 0.035(5) 0.032(4) 0.027(4) -0.005(3) 0.004(4) -0.002(3)
C118 0.019(4) 0.043(4) 0.022(4) 0.002(3) 0.009(3) -0.003(3)
C119 0.033(5) 0.031(4) 0.034(5) 0.000(3) 0.007(4) -0.002(3)
C120 0.038(5) 0.027(4) 0.034(4) -0.006(3) 0.011(4) -0.008(3)
C121 0.034(5) 0.021(4) 0.040(5) 0.005(3) 0.015(4) 0.009(3)
C122 0.036(5) 0.030(4) 0.027(4) 0.011(3) 0.012(4) -0.003(3)
C123 0.027(4) 0.027(4) 0.029(4) -0.002(3) 0.011(4) 0.002(3)
C124 0.028(4) 0.032(4) 0.027(4) 0.004(3) 0.010(3) 0.008(3)
C125 0.011(4) 0.028(4) 0.030(4) 0.000(3) 0.002(3) 0.003(3)
C126 0.025(4) 0.031(4) 0.028(4) -0.002(3) 0.001(3) -0.001(3)
C127 0.023(4) 0.042(4) 0.029(4) -0.002(3) 0.005(3) 0.004(3)
C128 0.018(4) 0.036(4) 0.034(4) 0.005(3) 0.001(3) -0.004(3)
C129 0.018(4) 0.034(3) 0.021(3) 0.003(3) 0.001(3) 0.004(3)
C130 0.024(4) 0.043(4) 0.015(4) -0.001(3) 0.004(3) 0.003(3)
C131 0.016(4) 0.036(4) 0.032(4) 0.004(3) 0.007(3) 0.001(3)
C132 0.049(6) 0.060(6) 0.051(6) 0.014(5) 0.011(5) -0.017(4)
C133 0.056(8) 0.162(13) 0.121(11) 0.098(10) 0.014(7) -0.025(7)
C134 0.104(9) 0.069(7) 0.084(9) 0.041(7) 0.057(7) 0.009(6)
C135 0.117(9) 0.051(6) 0.053(6) 0.026(5) 0.009(6) -0.015(6)
C136 0.051(6) 0.073(6) 0.021(4) -0.002(4) 0.010(4) 0.027(5)
C137 0.066(8) 0.36(2) 0.035(6) 0.029(10) 0.024(6) 0.125(12)
C138 0.208(15) 0.063(7) 0.048(7) -0.004(6) 0.055(8) -0.001(8)
C139 0.062(6) 0.068(6) 0.019(4) 0.003(4) 0.006(4) 0.014(4)
C140 0.048(5) 0.028(4) 0.049(5) -0.001(4) 0.005(4) -0.005(3)
C141 0.181(13) 0.031(5) 0.081(8) -0.003(5) 0.045(9) -0.006(6)
C142 0.085(8) 0.069(7) 0.114(10) -0.033(7) 0.055(8) -0.013(6)
C143 0.147(11) 0.051(6) 0.058(7) -0.022(5) -0.013(7) 0.019(6)
C144 0.034(5) 0.051(5) 0.031(4) 0.001(4) 0.016(4) 0.006(4)
C145 0.051(6) 0.083(7) 0.042(5) -0.014(5) 0.016(5) 0.010(5)
C146 0.046(5) 0.062(5) 0.028(4) -0.014(4) 0.012(4) -0.008(4)
C147 0.071(7) 0.061(6) 0.052(6) 0.000(5) 0.041(5) -0.005(5)
C148 0.014(4) 0.051(5) 0.034(4) -0.005(4) 0.007(3) 0.006(3)
C149 0.029(5) 0.032(4) 0.032(4) -0.009(3) 0.006(3) 0.000(3)
C150 0.025(5) 0.053(5) 0.040(5) -0.013(4) 0.005(4) 0.004(4)
C151 0.075(8) 0.128(10) 0.044(6) -0.020(6) 0.015(6) -0.030(7)
C152 0.075(8) 0.150(12) 0.052(7) 0.040(7) -0.011(6) -0.037(7)
C153 0.056(8) 0.29(2) 0.071(9) 0.072(11) -0.030(7) -0.001(10)
C154 0.028(4) 0.025(4) 0.025(4) -0.001(3) 0.002(3) 0.003(3)
C155 0.044(5) 0.031(4) 0.031(4) -0.006(3) 0.005(4) 0.009(3)
C156 0.063(6) 0.040(5) 0.029(5) 0.001(4) 0.007(4) 0.017(4)
C157 0.060(6) 0.028(4) 0.034(5) 0.000(3) 0.018(4) 0.010(4)
C158 0.063(6) 0.033(4) 0.050(6) -0.001(4) 0.023(5) 0.003(4)
C159 0.050(6) 0.025(4) 0.075(7) 0.010(4) 0.034(5) 0.012(4)
C160 0.029(5) 0.031(4) 0.075(7) -0.005(4) 0.013(4) 0.001(3)
C161 0.045(5) 0.039(5) 0.047(5) -0.011(4) 0.000(4) 0.004(4)
C162 0.033(5) 0.030(4) 0.042(5) -0.004(4) 0.012(4) 0.015(3)
C163 0.020(4) 0.034(4) 0.027(4) 0.001(3) 0.005(3) 0.006(3)
C164 0.024(4) 0.030(4) 0.023(4) -0.005(3) 0.000(3) -0.007(3)
C165 0.034(5) 0.034(4) 0.031(4) -0.010(3) 0.011(4) -0.011(3)
C166 0.034(5) 0.039(4) 0.038(5) -0.011(4) -0.003(4) 0.000(4)
C167 0.033(5) 0.040(4) 0.046(5) -0.002(4) 0.003(4) 0.007(4)
C168 0.059(6) 0.043(5) 0.044(6) -0.019(4) 0.017(5) -0.006(4)
C169 0.076(7) 0.051(5) 0.020(4) -0.008(4) 0.007(4) -0.012(5)
C170 0.042(5) 0.047(5) 0.024(4) -0.001(4) 0.002(4) -0.006(4)
C171 0.050(6) 0.054(5) 0.025(4) -0.003(4) 0.000(4) 0.020(4)
C172 0.029(4) 0.036(4) 0.032(4) -0.005(3) -0.007(4) 0.011(3)
C173 0.027(4) 0.027(4) 0.027(4) -0.003(3) 0.005(3) 0.004(3)
C174 0.018(4) 0.027(4) 0.027(4) -0.004(3) 0.007(3) -0.002(3)
C175 0.024(4) 0.038(4) 0.035(4) 0.012(3) 0.007(4) -0.001(3)
C176 0.028(5) 0.040(4) 0.049(5) 0.008(4) 0.019(4) 0.009(3)
C177 0.026(4) 0.037(4) 0.031(4) -0.010(3) 0.004(3) -0.008(3)
C178 0.028(4) 0.038(4) 0.033(4) -0.007(3) 0.014(4) -0.005(3)
C179 0.022(5) 0.064(5) 0.032(5) -0.010(4) 0.007(4) -0.015(4)
C180 0.030(5) 0.044(4) 0.030(4) 0.004(4) 0.001(4) -0.012(4)
C181 0.023(4) 0.041(4) 0.025(4) 0.006(3) 0.004(3) -0.002(3)
C182 0.021(4) 0.031(4) 0.031(4) -0.007(3) 0.006(3) -0.005(3)
C183 0.021(4) 0.030(4) 0.025(4) -0.004(3) 0.004(3) -0.001(3)
C184 0.016(4) 0.031(4) 0.024(4) -0.002(3) 0.011(3) -0.001(3)
C185 0.027(4) 0.037(4) 0.019(4) 0.003(3) 0.009(3) 0.000(3)
C186 0.033(5) 0.032(4) 0.026(4) -0.005(3) -0.001(3) -0.001(3)
C187 0.040(5) 0.036(4) 0.036(5) -0.004(3) 0.009(4) 0.001(4)
C188 0.042(5) 0.035(5) 0.047(5) -0.004(4) 0.006(4) 0.006(4)
C189 0.032(5) 0.039(5) 0.059(6) 0.006(4) 0.007(4) 0.014(4)
C190 0.031(5) 0.032(4) 0.036(4) -0.001(3) 0.014(4) 0.004(3)
C191 0.027(5) 0.039(4) 0.048(5) 0.011(4) 0.012(4) 0.016(3)
C192 0.022(4) 0.053(5) 0.030(4) 0.010(4) 0.009(4) 0.004(4)
C193 0.023(4) 0.030(4) 0.020(4) 0.001(3) 0.003(3) 0.002(3)

loop_
_atom_type_symbol
_atom_type_description
_atom_type_scat_dispersion_real
_atom_type_scat_dispersion_imag
_atom_type_scat_source
C C 0.0033 0.0016 'International Tables Vol C Tables 4.2.6.8 and 6.1.1.4'
H H 0.0000 0.0000 'International Tables Vol C Tables 4.2.6.8 and 6.1.1.4'
O O 0.0106 0.0060 'International Tables Vol C Tables 4.2.6.8 and 6.1.1.4'
F F 0.0171 0.0103 'International Tables Vol C Tables 4.2.6.8 and 6.1.1.4'
P P 0.1023 0.0942 'International Tables Vol C Tables 4.2.6.8 and 6.1.1.4'
Cl Cl 0.1484 0.1585 'International Tables Vol C Tables 4.2.6.8 and 6.1.1.4'
Pd Pd -0.9988 1.0072 'International Tables Vol C Tables 4.2.6.8 and 6.1.1.4'
B B 0.0013 0.0007 'International Tables Vol C Tables 4.2.6.8 and 6.1.1.4'

loop_
_geom_angle_atom_site_label_1
_geom_angle_atom_site_label_2
_geom_angle_atom_site_label_3
_geom_angle
_geom_angle_site_symmetry_1
_geom_angle_site_symmetry_3
_geom_angle_publ_flag
Cl2 C201 Cl1 120.5(10) . . ?
Cl2 C201 H20A 107.2 . . ?
Cl1 C201 H20A 107.2 . . ?
Cl2 C201 H20B 107.2 . . ?
Cl1 C201 H20B 107.2 . . ?
H20A C201 H20B 106.8 . . ?
Cl4 C202 Cl3 113.7(5) . . ?
Cl4 C202 H20E 108.8 . . ?
Cl3 C202 H20E 108.8 . . ?
Cl4 C202 H20F 108.8 . . ?
Cl3 C202 H20F 108.8 . . ?
H20E C202 H20F 107.7 . . ?
Cl6 C203 Cl5 111.6(6) . . ?
Cl6 C203 H20I 109.3 . . ?
Cl5 C203 H20I 109.3 . . ?
Cl6 C203 H20J 109.3 . . ?
Cl5 C203 H20J 109.3 . . ?
H20I C203 H20J 108.0 . . ?
C205 C204 H20C 109.5 . . ?
C205 C204 H20D 109.5 . . ?
H20C C204 H20D 109.5 . . ?
C205 C204 H20G 109.5 . . ?
H20C C204 H20G 109.5 . . ?
H20D C204 H20G 109.5 . . ?
C204 C205 C206 121.8(12) . . ?
C204 C205 H20H 106.9 . . ?
C206 C205 H20H 106.9 . . ?
C204 C205 H20K 106.9 . . ?
C206 C205 H20K 106.9 . . ?
H20H C205 H20K 106.7 . . ?
C205 C206 C207 129.1(12) . . ?
C205 C206 H20L 105.0 . . ?
C207 C206 H20L 105.0 . . ?
C205 C206 H20M 105.0 . . ?
C207 C206 H20M 105.0 . . ?
H20L C206 H20M 105.9 . . ?
C206 C207 C208 124.1(13) . . ?
C206 C207 H20N 106.3 . . ?
C208 C207 H20N 106.3 . . ?
C206 C207 H20O 106.3 . . ?
C208 C207 H20O 106.3 . . ?
H20N C207 H20O 106.4 . . ?
C209 C208 C207 123.4(17) . . ?
C209 C208 H20P 106.5 . . ?
C207 C208 H20P 106.5 . . ?
C209 C208 H20Q 106.5 . . ?
C207 C208 H20Q 106.5 . . ?
H20P C208 H20Q 106.5 . . ?
C208 C209 C210 113.1(19) . . ?
C208 C209 H20R 108.9 . . ?
C210 C209 H20R 109.0 . . ?
C208 C209 H20S 108.9 . . ?
C210 C209 H20S 109.0 . . ?
H20R C209 H20S 107.8 . . ?
C209 C210 H21A 109.4 . . ?
C209 C210 H21B 109.5 . . ?
H21A C210 H21B 109.5 . . ?
C209 C210 H21C 109.5 . . ?
H21A C210 H21C 109.5 . . ?
H21B C210 H21C 109.5 . . ?
F3 B1 F4 112.2(9) . . ?
F3 B1 F2 107.5(11) . . ?
F4 B1 F2 110.9(9) . . ?
F3 B1 F1 103.2(9) . . ?
F4 B1 F1 104.6(10) . . ?
F2 B1 F1 118.3(10) . . ?
F5 B2 F6 108.7(9) . . ?
F5 B2 F7 110.1(8) . . ?
F6 B2 F7 111.3(9) . . ?
F5 B2 F8 109.2(10) . . ?
F6 B2 F8 108.6(8) . . ?
F7 B2 F8 108.8(10) . . ?
C2 Pd1 C3 32.6(4) . . ?
C2 Pd1 C1 33.9(4) . . ?
C3 Pd1 C1 66.0(3) . . ?
C2 Pd1 P2 124.4(3) . . ?
C3 Pd1 P2 91.8(2) . . ?
C1 Pd1 P2 156.3(2) . . ?
C2 Pd1 P1 126.5(3) . . ?
C3 Pd1 P1 158.9(2) . . ?
C1 Pd1 P1 93.6(2) . . ?
P2 Pd1 P1 109.12(7) . . ?
O1 P1 O6 99.6(2) . . ?
O1 P1 O5 109.7(3) . . ?
O6 P1 O5 101.9(3) . . ?
O1 P1 Pd1 120.41(19) . . ?
O6 P1 Pd1 115.72(18) . . ?
O5 P1 Pd1 107.9(2) . . ?
O2 P2 O8 109.3(2) . . ?
O2 P2 O7 100.2(2) . . ?
O8 P2 O7 103.0(2) . . ?
O2 P2 Pd1 118.41(17) . . ?
O8 P2 Pd1 110.82(18) . . ?
O7 P2 Pd1 113.64(18) . . ?
C4 O1 P1 126.9(4) . . ?
C23 O2 P2 127.2(4) . . ?
C16 O3 C48 112.9(5) . . ?
C30 O4 C51 114.5(5) . . ?
C54 O5 P1 125.4(5) . . ?
C73 O6 P1 118.6(4) . . ?
C74 O7 P2 119.2(4) . . ?
C93 O8 P2 124.0(4) . . ?
C2 C1 Pd1 68.3(6) . . ?
C2 C1 H1A 120.1 . . ?
Pd1 C1 H1A 58.2 . . ?
C2 C1 H1B 119.9 . . ?
Pd1 C1 H1B 153.9 . . ?
H1A C1 H1B 120.0 . . ?
C3 C2 C1 152.7(15) . . ?
C3 C2 Pd1 78.0(6) . . ?
C1 C2 Pd1 77.8(6) . . ?
C3 C2 H2 103.6 . . ?
C1 C2 H2 103.6 . . ?
Pd1 C2 H2 153.1 . . ?
C2 C3 Pd1 69.4(6) . . ?
C2 C3 H3A 120.1 . . ?
Pd1 C3 H3A 57.2 . . ?
C2 C3 H3B 119.9 . . ?
Pd1 C3 H3B 153.4 . . ?
H3A C3 H3B 120.0 . . ?
C9 C4 C5 122.1(7) . . ?
C9 C4 O1 117.5(6) . . ?
C5 C4 O1 119.8(6) . . ?
C6 C5 C4 118.6(7) . . ?
C6 C5 C31 118.3(7) . . ?
C4 C5 C31 122.9(6) . . ?
C7 C6 C5 121.1(7) . . ?
C7 C6 H6 119.4 . . ?
C5 C6 H6 119.5 . . ?
C6 C7 C8 118.2(7) . . ?
C6 C7 C32 120.5(8) . . ?
C8 C7 C32 121.2(8) . . ?
C9 C8 C7 121.6(7) . . ?
C9 C8 H8 119.2 . . ?
C7 C8 H8 119.2 . . ?
C4 C9 C8 118.0(7) . . ?
C4 C9 C10 120.9(6) . . ?
C8 C9 C10 120.9(7) . . ?
C9 C10 C11 110.0(6) . . ?
C9 C10 H10A 109.7 . . ?
C11 C10 H10A 109.7 . . ?
C9 C10 H10B 109.7 . . ?
C11 C10 H10B 109.7 . . ?
H10A C10 H10B 108.2 . . ?
C16 C11 C12 119.3(7) . . ?
C16 C11 C10 121.3(6) . . ?
C12 C11 C10 119.4(7) . . ?
C11 C12 C13 122.4(7) . . ?
C11 C12 H12 118.8 . . ?
C13 C12 H12 118.8 . . ?
C14 C13 C12 115.5(6) . . ?
C14 C13 C36 123.9(7) . . ?
C12 C13 C36 120.5(7) . . ?
C13 C14 C15 122.9(7) . . ?
C13 C14 H14 118.6 . . ?
C15 C14 H14 118.6 . . ?
C16 C15 C14 118.8(6) . . ?
C16 C15 C17 122.5(6) . . ?
C14 C15 C17 118.6(6) . . ?
C15 C16 C11 120.9(6) . . ?
C15 C16 O3 120.1(6) . . ?
C11 C16 O3 118.9(6) . . ?
C18 C17 C15 110.1(6) . . ?
C18 C17 H17A 109.6 . . ?
C15 C17 H17A 109.6 . . ?
C18 C17 H17B 109.6 . . ?
C15 C17 H17B 109.6 . . ?
H17A C17 H17B 108.1 . . ?
C23 C18 C19 115.3(7) . . ?
C23 C18 C17 122.0(6) . . ?
C19 C18 C17 121.6(6) . . ?
C20 C19 C18 124.9(7) . . ?
C20 C19 H19 117.5 . . ?
C18 C19 H19 117.5 . . ?
C19 C20 C21 117.8(7) . . ?
C19 C20 C40 120.7(7) . . ?
C21 C20 C40 121.5(7) . . ?
C22 C21 C20 121.5(7) . . ?
C22 C21 H21 119.3 . . ?
C20 C21 H21 119.3 . . ?
C21 C22 C23 116.9(6) . . ?
C21 C22 C24 121.5(6) . . ?
C23 C22 C24 121.5(6) . . ?
C18 C23 C22 123.4(6) . . ?
C18 C23 O2 120.9(6) . . ?
C22 C23 O2 115.5(6) . . ?
C22 C24 C25 111.0(6) . . ?
C22 C24 H24A 109.4 . . ?
C25 C24 H24A 109.4 . . ?
C22 C24 H24B 109.4 . . ?
C25 C24 H24B 109.4 . . ?
H24A C24 H24B 108.0 . . ?
C30 C25 C26 120.4(6) . . ?
C30 C25 C24 120.3(6) . . ?
C26 C25 C24 119.3(6) . . ?
C27 C26 C25 121.2(7) . . ?
C27 C26 H26 119.4 . . ?
C25 C26 H26 119.4 . . ?
C28 C27 C26 117.1(7) . . ?
C28 C27 C44 122.7(7) . . ?
C26 C27 C44 120.2(7) . . ?
C27 C28 C29 123.5(7) . . ?
C27 C28 H28 118.3 . . ?
C29 C28 H28 118.3 . . ?
C28 C29 C30 117.4(7) . . ?
C28 C29 C31 120.3(6) . . ?
C30 C29 C31 122.0(6) . . ?
C25 C30 O4 120.4(6) . . ?
C25 C30 C29 120.2(6) . . ?
O4 C30 C29 119.4(6) . . ?
C29 C31 C5 109.9(6) . . ?
C29 C31 H31A 109.7 . . ?
C5 C31 H31A 109.7 . . ?
C29 C31 H31B 109.7 . . ?
C5 C31 H31B 109.7 . . ?
H31A C31 H31B 108.2 . . ?
C34 C32 C35 114.7(12) . . ?
C34 C32 C7 113.4(8) . . ?
C35 C32 C7 107.0(12) . . ?
C34 C32 C33 98.9(13) . . ?
C35 C32 C33 113.1(12) . . ?
C7 C32 C33 109.6(8) . . ?
C32 C33 H33A 109.5 . . ?
C32 C33 H33B 109.5 . . ?
H33A C33 H33B 109.5 . . ?
C32 C33 H33C 109.5 . . ?
H33A C33 H33C 109.5 . . ?
H33B C33 H33C 109.5 . . ?
C32 C34 H34A 109.5 . . ?
C32 C34 H34B 109.5 . . ?
H34A C34 H34B 109.5 . . ?
C32 C34 H34C 109.4 . . ?
H34A C34 H34C 109.5 . . ?
H34B C34 H34C 109.5 . . ?
C32 C35 H35A 109.6 . . ?
C32 C35 H35B 109.4 . . ?
H35A C35 H35B 109.5 . . ?
C32 C35 H35C 109.4 . . ?
H35A C35 H35C 109.5 . . ?
H35B C35 H35C 109.5 . . ?
C39 C36 C38 103.3(10) . . ?
C39 C36 C37 107.5(10) . . ?
C38 C36 C37 116.1(11) . . ?
C39 C36 C13 112.5(7) . . ?
C38 C36 C13 107.9(7) . . ?
C37 C36 C13 109.5(7) . . ?
C36 C37 H37A 109.5 . . ?
C36 C37 H37B 109.5 . . ?
H37A C37 H37B 109.5 . . ?
C36 C37 H37C 109.5 . . ?
H37A C37 H37C 109.5 . . ?
H37B C37 H37C 109.5 . . ?
C36 C38 H38A 109.5 . . ?
C36 C38 H38B 109.5 . . ?
H38A C38 H38B 109.5 . . ?
C36 C38 H38C 109.5 . . ?
H38A C38 H38C 109.5 . . ?
H38B C38 H38C 109.5 . . ?
C36 C39 H39A 109.5 . . ?
C36 C39 H39B 109.5 . . ?
H39A C39 H39B 109.5 . . ?
C36 C39 H39C 109.5 . . ?
H39A C39 H39C 109.5 . . ?
H39B C39 H39C 109.5 . . ?
C42 C40 C20 109.6(7) . . ?
C42 C40 C41 108.9(10) . . ?
C20 C40 C41 112.2(7) . . ?
C42 C40 C43 111.5(11) . . ?
C20 C40 C43 110.7(7) . . ?
C41 C40 C43 103.9(12) . . ?
C40 C41 H41A 109.4 . . ?
C40 C41 H41B 109.5 . . ?
H41A C41 H41B 109.5 . . ?
C40 C41 H41C 109.5 . . ?
H41A C41 H41C 109.5 . . ?
H41B C41 H41C 109.5 . . ?
C40 C42 H42A 109.4 . . ?
C40 C42 H42B 109.5 . . ?
H42A C42 H42B 109.5 . . ?
C40 C42 H42C 109.5 . . ?
H42A C42 H42C 109.5 . . ?
H42B C42 H42C 109.5 . . ?
C40 C43 H43A 109.3 . . ?
C40 C43 H43B 109.6 . . ?
H43A C43 H43B 109.5 . . ?
C40 C43 H43C 109.5 . . ?
H43A C43 H43C 109.5 . . ?
H43B C43 H43C 109.5 . . ?
C46 C44 C45 119.3(11) . . ?
C46 C44 C27 111.9(8) . . ?
C45 C44 C27 112.3(8) . . ?
C46 C44 C47 104.6(14) . . ?
C45 C44 C47 98.0(8) . . ?
C27 C44 C47 109.0(7) . . ?
C44 C45 H45A 109.5 . . ?
C44 C45 H45B 109.5 . . ?
H45A C45 H45B 109.5 . . ?
C44 C45 H45C 109.5 . . ?
H45A C45 H45C 109.5 . . ?
H45B C45 H45C 109.5 . . ?
C44 C46 H46A 109.4 . . ?
C44 C46 H46B 109.5 . . ?
H46A C46 H46B 109.5 . . ?
C44 C46 H46C 109.5 . . ?
H46A C46 H46C 109.5 . . ?
H46B C46 H46C 109.5 . . ?
C44 C47 H47A 109.5 . . ?
C44 C47 H47B 109.5 . . ?
H47A C47 H47B 109.5 . . ?
C44 C47 H47C 109.5 . . ?
H47A C47 H47C 109.5 . . ?
H47B C47 H47C 109.5 . . ?
O3 C48 C49 108.9(6) . . ?
O3 C48 H48A 109.9 . . ?
C49 C48 H48A 109.9 . . ?
O3 C48 H48B 109.9 . . ?
C49 C48 H48B 109.9 . . ?
H48A C48 H48B 108.3 . . ?
C50 C49 C48 115.0(6) . . ?
C50 C49 H49A 108.5 . . ?
C48 C49 H49A 108.5 . . ?
C50 C49 H49B 108.5 . . ?
C48 C49 H49B 108.5 . . ?
H49A C49 H49B 107.5 . . ?
C49 C50 H50A 109.5 . . ?
C49 C50 H50B 109.5 . . ?
H50A C50 H50B 109.5 . . ?
C49 C50 H50C 109.5 . . ?
H50A C50 H50C 109.5 . . ?
H50B C50 H50C 109.5 . . ?
O4 C51 C52 115.3(6) . . ?
O4 C51 H51A 108.4 . . ?
C52 C51 H51A 108.5 . . ?
O4 C51 H51B 108.4 . . ?
C52 C51 H51B 108.4 . . ?
H51A C51 H51B 107.5 . . ?
C51 C52 C53 111.3(7) . . ?
C51 C52 H52A 109.4 . . ?
C53 C52 H52A 109.4 . . ?
C51 C52 H52B 109.4 . . ?
C53 C52 H52B 109.4 . . ?
H52A C52 H52B 108.0 . . ?
C52 C53 H53A 109.5 . . ?
C52 C53 H53B 109.5 . . ?
H53A C53 H53B 109.5 . . ?
C52 C53 H53C 109.5 . . ?
H53A C53 H53C 109.5 . . ?
H53B C53 H53C 109.5 . . ?
C63 C54 O5 121.9(6) . . ?
C63 C54 C55 120.7(6) . . ?
O5 C54 C55 117.2(7) . . ?
C54 C55 C56 120.6(7) . . ?
C54 C55 H55 119.7 . . ?
C56 C55 H55 119.7 . . ?
C57 C56 C55 112.5(3) . . ?
C57 C56 H56 123.7 . . ?
C55 C56 H56 123.8 . . ?
C56 C57 C62 127.0 . . ?
C56 C57 C58 112.5 . . ?
C62 C57 C58 120.2 . . ?
C59 C58 C57 120.3 . . ?
C59 C58 H58 119.8 . . ?
C57 C58 H58 119.8 . . ?
C60 C59 C58 119.5 . . ?
C60 C59 H59 120.3 . . ?
C58 C59 H59 120.3 . . ?
C59 C60 C61 120.2 . . ?
C59 C60 H60 119.9 . . ?
C61 C60 H60 119.9 . . ?
C62 C61 C60 120.3 . . ?
C62 C61 H61 119.8 . . ?
C60 C61 H61 119.8 . . ?
C57 C62 C61 119.5 . . ?
C57 C62 C63 120.0 . . ?
C61 C62 C63 120.5 . . ?
C54 C63 C62 118.0(3) . . ?
C54 C63 C64 120.3(3) . . ?
C62 C63 C64 121.7 . . ?
C73 C64 C65 117.6(3) . . ?
C73 C64 C63 120.0(3) . . ?
C65 C64 C63 122.3 . . ?
C66 C65 C64 123.4 . . ?
C66 C65 C70 117.5(3) . . ?
C64 C65 C70 119.1(3) . . ?
C67 C66 C65 120.9(3) . . ?
C67 C66 H66 119.6 . . ?
C65 C66 H66 119.6 . . ?
C66 C67 C68 121.2(7) . . ?
C66 C67 H67 119.4 . . ?
C68 C67 H67 119.4 . . ?
C69 C68 C67 120.1(8) . . ?
C69 C68 H68 119.9 . . ?
C67 C68 H68 119.9 . . ?
C68 C69 C70 121.4(8) . . ?
C68 C69 H69 119.3 . . ?
C70 C69 H69 119.3 . . ?
C69 C70 C71 122.3(7) . . ?
C69 C70 C65 118.7(7) . . ?
C71 C70 C65 119.0(6) . . ?
C72 C71 C70 121.0(7) . . ?
C72 C71 H71 119.5 . . ?
C70 C71 H71 119.5 . . ?
C71 C72 C73 118.7(7) . . ?
C71 C72 H72 120.7 . . ?
C73 C72 H72 120.6 . . ?
C64 C73 O6 119.2(5) . . ?
C64 C73 C72 124.2(6) . . ?
O6 C73 C72 116.6(6) . . ?
C75 C74 C83 123.8(6) . . ?
C75 C74 O7 117.7(6) . . ?
C83 C74 O7 118.5(6) . . ?
C76 C75 C74 118.1(7) . . ?
C76 C75 H75 120.9 . . ?
C74 C75 H75 120.9 . . ?
C75 C76 C77 122.2(7) . . ?
C75 C76 H76 118.9 . . ?
C77 C76 H76 118.9 . . ?
C78 C77 C76 122.7(7) . . ?
C78 C77 C82 118.4(7) . . ?
C76 C77 C82 118.9(6) . . ?
C79 C78 C77 122.5(8) . . ?
C79 C78 H78 118.8 . . ?
C77 C78 H78 118.8 . . ?
C78 C79 C80 119.7(8) . . ?
C78 C79 H79 120.2 . . ?
C80 C79 H79 120.1 . . ?
C79 C80 C81 120.3(8) . . ?
C79 C80 H80 119.8 . . ?
C81 C80 H80 119.9 . . ?
C82 C81 C80 121.1(7) . . ?
C82 C81 H81 119.4 . . ?
C80 C81 H81 119.4 . . ?
C81 C82 C83 122.8(7) . . ?
C81 C82 C77 117.9(6) . . ?
C83 C82 C77 119.1(6) . . ?
C74 C83 C82 117.8(6) . . ?
C74 C83 C84 121.2(6) . . ?
C82 C83 C84 120.9(6) . . ?
C93 C84 C85 117.3(6) . . ?
C93 C84 C83 120.4(6) . . ?
C85 C84 C83 122.3(6) . . ?
C86 C85 C90 119.0(6) . . ?
C86 C85 C84 120.7(6) . . ?
C90 C85 C84 120.1(6) . . ?
C87 C86 C85 121.0(7) . . ?
C87 C86 H86 119.5 . . ?
C85 C86 H86 119.5 . . ?
C86 C87 C88 120.1(7) . . ?
C86 C87 H87 119.9 . . ?
C88 C87 H87 119.9 . . ?
C89 C88 C87 120.5(7) . . ?
C89 C88 H88 119.7 . . ?
C87 C88 H88 119.7 . . ?
C88 C89 C90 121.0(7) . . ?
C88 C89 H89 119.5 . . ?
C90 C89 H89 119.5 . . ?
C91 C90 C85 119.2(6) . . ?
C91 C90 C89 122.5(7) . . ?
C85 C90 C89 118.3(7) . . ?
C92 C91 C90 120.1(7) . . ?
C92 C91 H91 119.9 . . ?
C90 C91 H91 119.9 . . ?
C91 C92 C93 120.7(7) . . ?
C91 C92 H92 119.7 . . ?
C93 C92 H92 119.7 . . ?
O8 C93 C84 121.7(6) . . ?
O8 C93 C92 117.4(6) . . ?
C84 C93 C92 120.7(6) . . ?
C102 Pd2 C103 32.7(4) . . ?
C102 Pd2 C101 33.1(3) . . ?
C103 Pd2 C101 65.2(3) . . ?
C102 Pd2 P101 124.8(3) . . ?
C103 Pd2 P101 157.6(2) . . ?
C101 Pd2 P101 92.8(2) . . ?
C102 Pd2 P102 125.3(3) . . ?
C103 Pd2 P102 92.7(2) . . ?
C101 Pd2 P102 157.6(2) . . ?
P101 Pd2 P102 109.51(6) . . ?
O101 P101 O105 108.3(2) . . ?
O101 P101 O106 101.1(2) . . ?
O105 P101 O106 101.2(2) . . ?
O101 P101 Pd2 117.83(18) . . ?
O105 P101 Pd2 110.54(18) . . ?
O106 P101 Pd2 116.30(18) . . ?
O102 P102 O108 109.9(2) . . ?
O102 P102 O107 99.7(2) . . ?
O108 P102 O107 101.1(2) . . ?
O102 P102 Pd2 119.66(18) . . ?
O108 P102 Pd2 108.43(19) . . ?
O107 P102 Pd2 116.33(18) . . ?
C104 O101 P101 126.1(4) . . ?
C123 O102 P102 125.5(4) . . ?
C116 O103 C148 111.9(5) . . ?
C130 O104 C151 112.4(6) . . ?
C154 O105 P101 125.9(4) . . ?
C173 O106 P101 116.1(4) . . ?
C174 O107 P102 119.7(4) . . ?
C193 O108 P102 126.2(4) . . ?
C102 C101 Pd2 69.8(5) . . ?
C102 C101 H10C 120.0 . . ?
Pd2 C101 H10C 58.3 . . ?
C102 C101 H10D 120.0 . . ?
Pd2 C101 H10D 150.5 . . ?
H10C C101 H10D 120.0 . . ?
C101 C102 C103 149.0(15) . . ?
C101 C102 Pd2 77.1(6) . . ?
C103 C102 Pd2 76.2(6) . . ?
C101 C102 H102 105.5 . . ?
C103 C102 H102 105.5 . . ?
Pd2 C102 H102 150.0 . . ?
C102 C103 Pd2 71.1(6) . . ?
C102 C103 H10E 120.0 . . ?
Pd2 C103 H10E 57.3 . . ?
C102 C103 H10F 120.0 . . ?
Pd2 C103 H10F 149.8 . . ?
H10E C103 H10F 120.0 . . ?
C105 C104 C109 123.6(6) . . ?
C105 C104 O101 119.5(6) . . ?
C109 C104 O101 116.4(5) . . ?
C104 C105 C106 116.5(6) . . ?
C104 C105 C131 122.5(6) . . ?
C106 C105 C131 120.4(6) . . ?
C107 C106 C105 123.6(7) . . ?
C107 C106 H106 118.2 . . ?
C105 C106 H106 118.2 . . ?
C106 C107 C108 117.0(7) . . ?
C106 C107 C132 123.3(7) . . ?
C108 C107 C132 119.7(7) . . ?
C109 C108 C107 121.7(7) . . ?
C109 C108 H108 119.2 . . ?
C107 C108 H108 119.2 . . ?
C108 C109 C104 117.3(6) . . ?
C108 C109 C110 119.3(6) . . ?
C104 C109 C110 123.2(6) . . ?
C111 C110 C109 109.3(6) . . ?
C111 C110 H11A 109.8 . . ?
C109 C110 H11A 109.8 . . ?
C111 C110 H11B 109.8 . . ?
C109 C110 H11B 109.8 . . ?
H11A C110 H11B 108.3 . . ?
C112 C111 C116 117.4(6) . . ?
C112 C111 C110 121.9(6) . . ?
C116 C111 C110 120.7(6) . . ?
C113 C112 C111 123.2(7) . . ?
C113 C112 H112 118.4 . . ?
C111 C112 H112 118.4 . . ?
C112 C113 C114 118.5(6) . . ?
C112 C113 C136 119.8(7) . . ?
C114 C113 C136 121.7(7) . . ?
C115 C114 C113 120.9(7) . . ?
C115 C114 H114 119.6 . . ?
C113 C114 H114 119.6 . . ?
C114 C115 C116 119.0(7) . . ?
C114 C115 C117 118.6(6) . . ?
C116 C115 C117 122.3(6) . . ?
C115 C116 O103 120.6(6) . . ?
C115 C116 C111 121.0(6) . . ?
O103 C116 C111 118.4(6) . . ?
C115 C117 C118 110.9(6) . . ?
C115 C117 H11C 109.5 . . ?
C118 C117 H11C 109.5 . . ?
C115 C117 H11D 109.4 . . ?
C118 C117 H11D 109.5 . . ?
H11C C117 H11D 108.0 . . ?
C123 C118 C119 116.2(6) . . ?
C123 C118 C117 123.8(6) . . ?
C119 C118 C117 119.8(6) . . ?
C120 C119 C118 123.5(7) . . ?
C120 C119 H119 118.3 . . ?
C118 C119 H119 118.3 . . ?
C119 C120 C121 117.4(6) . . ?
C119 C120 C140 121.8(7) . . ?
C121 C120 C140 120.7(7) . . ?
C120 C121 C122 122.5(7) . . ?
C120 C121 H121 118.8 . . ?
C122 C121 H121 118.8 . . ?
C123 C122 C121 116.6(7) . . ?
C123 C122 C124 122.8(6) . . ?
C121 C122 C124 120.6(7) . . ?
C118 C123 C122 123.4(6) . . ?
C118 C123 O102 119.7(6) . . ?
C122 C123 O102 116.6(6) . . ?
C122 C124 C125 111.7(6) . . ?
C122 C124 H12C 109.3 . . ?
C125 C124 H12C 109.3 . . ?
C122 C124 H12D 109.3 . . ?
C125 C124 H12D 109.3 . . ?
H12C C124 H12D 107.9 . . ?
C130 C125 C126 119.3(6) . . ?
C130 C125 C124 120.8(6) . . ?
C126 C125 C124 119.8(6) . . ?
C125 C126 C127 122.7(6) . . ?
C125 C126 H126 118.6 . . ?
C127 C126 H126 118.6 . . ?
C126 C127 C128 116.1(6) . . ?
C126 C127 C144 121.9(6) . . ?
C128 C127 C144 121.8(7) . . ?
C129 C128 C127 123.3(7) . . ?
C129 C128 H128 118.3 . . ?
C127 C128 H128 118.3 . . ?
C128 C129 C130 117.9(6) . . ?
C128 C129 C131 120.4(6) . . ?
C130 C129 C131 121.7(6) . . ?
O104 C130 C125 120.0(6) . . ?
O104 C130 C129 119.4(6) . . ?
C125 C130 C129 120.6(6) . . ?
C129 C131 C105 109.8(6) . . ?
C129 C131 H13A 109.7 . . ?
C105 C131 H13A 109.7 . . ?
C129 C131 H13B 109.7 . . ?
C105 C131 H13B 109.7 . . ?
H13A C131 H13B 108.2 . . ?
C134 C132 C133 106.7(9) . . ?
C134 C132 C135 110.8(8) . . ?
C133 C132 C135 110.7(9) . . ?
C134 C132 C107 108.2(7) . . ?
C133 C132 C107 111.7(7) . . ?
C135 C132 C107 108.6(7) . . ?
C132 C133 H13C 109.5 . . ?
C132 C133 H13D 109.5 . . ?
H13C C133 H13D 109.5 . . ?
C132 C133 H13E 109.5 . . ?
H13C C133 H13E 109.5 . . ?
H13D C133 H13E 109.5 . . ?
C132 C134 H13F 109.5 . . ?
C132 C134 H13G 109.5 . . ?
H13F C134 H13G 109.5 . . ?
C132 C134 H13H 109.5 . . ?
H13F C134 H13H 109.5 . . ?
H13G C134 H13H 109.5 . . ?
C132 C135 H13I 109.5 . . ?
C132 C135 H13J 109.5 . . ?
H13I C135 H13J 109.5 . . ?
C132 C135 H13K 109.4 . . ?
H13I C135 H13K 109.5 . . ?
H13J C135 H13K 109.5 . . ?
C139 C136 C137 110.7(9) . . ?
C139 C136 C113 112.8(6) . . ?
C137 C136 C113 106.8(7) . . ?
C139 C136 C138 105.0(7) . . ?
C137 C136 C138 112.9(10) . . ?
C113 C136 C138 108.8(7) . . ?
C136 C137 H13L 109.5 . . ?
C136 C137 H13M 109.4 . . ?
H13L C137 H13M 109.5 . . ?
C136 C137 H13N 109.5 . . ?
H13L C137 H13N 109.5 . . ?
H13M C137 H13N 109.5 . . ?
C136 C138 H13O 109.5 . . ?
C136 C138 H13P 109.5 . . ?
H13O C138 H13P 109.5 . . ?
C136 C138 H13Q 109.5 . . ?
H13O C138 H13Q 109.5 . . ?
H13P C138 H13Q 109.5 . . ?
C136 C139 H13R 109.5 . . ?
C136 C139 H13S 109.5 . . ?
H13R C139 H13S 109.5 . . ?
C136 C139 H13T 109.5 . . ?
H13R C139 H13T 109.5 . . ?
H13S C139 H13T 109.5 . . ?
C143 C140 C142 108.3(9) . . ?
C143 C140 C141 106.2(8) . . ?
C142 C140 C141 110.8(9) . . ?
C143 C140 C120 113.6(7) . . ?
C142 C140 C120 109.8(6) . . ?
C141 C140 C120 108.2(7) . . ?
C140 C141 H14A 109.5 . . ?
C140 C141 H14B 109.4 . . ?
H14A C141 H14B 109.5 . . ?
C140 C141 H14C 109.5 . . ?
H14A C141 H14C 109.5 . . ?
H14B C141 H14C 109.5 . . ?
C140 C142 H14D 109.5 . . ?
C140 C142 H14E 109.4 . . ?
H14D C142 H14E 109.5 . . ?
C140 C142 H14F 109.5 . . ?
H14D C142 H14F 109.5 . . ?
H14E C142 H14F 109.5 . . ?
C140 C143 H14G 109.5 . . ?
C140 C143 H14H 109.5 . . ?
H14G C143 H14H 109.5 . . ?
C140 C143 H14I 109.4 . . ?
H14G C143 H14I 109.5 . . ?
H14H C143 H14I 109.5 . . ?
C145 C144 C127 108.8(6) . . ?
C145 C144 C147 110.9(7) . . ?
C127 C144 C147 111.3(6) . . ?
C145 C144 C146 109.1(7) . . ?
C127 C144 C146 109.9(6) . . ?
C147 C144 C146 106.9(7) . . ?
C144 C145 H14J 109.5 . . ?
C144 C145 H14K 109.5 . . ?
H14J C145 H14K 109.5 . . ?
C144 C145 H14L 109.5 . . ?
H14J C145 H14L 109.5 . . ?
H14K C145 H14L 109.5 . . ?
C144 C146 H14M 109.5 . . ?
C144 C146 H14N 109.5 . . ?
H14M C146 H14N 109.5 . . ?
C144 C146 H14O 109.5 . . ?
H14M C146 H14O 109.5 . . ?
H14N C146 H14O 109.5 . . ?
C144 C147 H14P 109.5 . . ?
C144 C147 H14Q 109.5 . . ?
H14P C147 H14Q 109.5 . . ?
C144 C147 H14R 109.5 . . ?
H14P C147 H14R 109.5 . . ?
H14Q C147 H14R 109.5 . . ?
O103 C148 C149 109.9(6) . . ?
O103 C148 H14S 109.7 . . ?
C149 C148 H14S 109.7 . . ?
O103 C148 H14T 109.7 . . ?
C149 C148 H14T 109.7 . . ?
H14S C148 H14T 108.2 . . ?
C148 C149 C150 111.2(6) . . ?
C148 C149 H14U 109.4 . . ?
C150 C149 H14U 109.4 . . ?
C148 C149 H14V 109.4 . . ?
C150 C149 H14V 109.4 . . ?
H14U C149 H14V 108.0 . . ?
C149 C150 H15A 109.5 . . ?
C149 C150 H15B 109.5 . . ?
H15A C150 H15B 109.5 . . ?
C149 C150 H15C 109.5 . . ?
H15A C150 H15C 109.5 . . ?
H15B C150 H15C 109.5 . . ?
O104 C151 C152 112.6(8) . . ?
O104 C151 H15D 109.1 . . ?
C152 C151 H15D 109.1 . . ?
O104 C151 H15E 109.1 . . ?
C152 C151 H15E 109.1 . . ?
H15D C151 H15E 107.8 . . ?
C153 C152 C151 114.0(10) . . ?
C153 C152 H15F 108.8 . . ?
C151 C152 H15F 108.7 . . ?
C153 C152 H15G 108.8 . . ?
C151 C152 H15G 108.8 . . ?
H15F C152 H15G 107.7 . . ?
C152 C153 H15H 109.5 . . ?
C152 C153 H15I 109.5 . . ?
H15H C153 H15I 109.5 . . ?
C152 C153 H15J 109.5 . . ?
H15H C153 H15J 109.5 . . ?
H15I C153 H15J 109.5 . . ?
O105 C154 C163 120.5(6) . . ?
O105 C154 C155 117.9(6) . . ?
C163 C154 C155 121.4(7) . . ?
C156 C155 C154 119.7(7) . . ?
C156 C155 H155 120.1 . . ?
C154 C155 H155 120.1 . . ?
C155 C156 C157 122.7(7) . . ?
C155 C156 H156 118.7 . . ?
C157 C156 H156 118.7 . . ?
C156 C157 C158 124.0(8) . . ?
C156 C157 C162 117.3(7) . . ?
C158 C157 C162 118.7(8) . . ?
C159 C158 C157 122.0(8) . . ?
C159 C158 H158 119.0 . . ?
C157 C158 H158 119.0 . . ?
C158 C159 C160 120.7(8) . . ?
C158 C159 H159 119.7 . . ?
C160 C159 H159 119.7 . . ?
C161 C160 C159 120.6(8) . . ?
C161 C160 H160 119.7 . . ?
C159 C160 H160 119.7 . . ?
C160 C161 C162 120.1(8) . . ?
C160 C161 H161 119.9 . . ?
C162 C161 H161 119.9 . . ?
C157 C162 C161 117.8(7) . . ?
C157 C162 C163 119.0(7) . . ?
C161 C162 C163 123.2(7) . . ?
C154 C163 C162 119.4(7) . . ?
C154 C163 C164 120.4(6) . . ?
C162 C163 C164 120.2(7) . . ?
C173 C164 C165 118.6(7) . . ?
C173 C164 C163 120.6(6) . . ?
C165 C164 C163 120.8(6) . . ?
C166 C165 C164 123.3(7) . . ?
C166 C165 C170 119.4(7) . . ?
C164 C165 C170 117.2(7) . . ?
C167 C166 C165 121.8(8) . . ?
C167 C166 H166 119.1 . . ?
C165 C166 H166 119.1 . . ?
C166 C167 C168 119.5(7) . . ?
C166 C167 H167 120.3 . . ?
C168 C167 H167 120.2 . . ?
C169 C168 C167 120.8(8) . . ?
C169 C168 H168 119.6 . . ?
C167 C168 H168 119.6 . . ?
C168 C169 C170 122.1(8) . . ?
C168 C169 H169 119.0 . . ?
C170 C169 H169 119.0 . . ?
C171 C170 C169 123.3(7) . . ?
C171 C170 C165 120.1(7) . . ?
C169 C170 C165 116.4(7) . . ?
C172 C171 C170 120.8(7) . . ?
C172 C171 H171 119.6 . . ?
C170 C171 H171 119.6 . . ?
C171 C172 C173 119.6(7) . . ?
C171 C172 H172 120.2 . . ?
C173 C172 H172 120.2 . . ?
C164 C173 C172 123.1(7) . . ?
C164 C173 O106 118.9(6) . . ?
C172 C173 O106 118.0(6) . . ?
C183 C174 C175 122.8(6) . . ?
C183 C174 O107 119.8(6) . . ?
C175 C174 O107 117.3(6) . . ?
C176 C175 C174 120.0(7) . . ?
C176 C175 H175 120.0 . . ?
C174 C175 H175 120.0 . . ?
C175 C176 C177 120.0(7) . . ?
C175 C176 H176 120.0 . . ?
C177 C176 H176 120.0 . . ?
C182 C177 C176 119.1(6) . . ?
C182 C177 C178 120.4(7) . . ?
C176 C177 C178 120.6(7) . . ?
C179 C178 C177 119.9(7) . . ?
C179 C178 H178 120.0 . . ?
C177 C178 H178 120.1 . . ?
C178 C179 C180 120.1(7) . . ?
C178 C179 H179 119.9 . . ?
C180 C179 H179 119.9 . . ?
C181 C180 C179 122.1(7) . . ?
C181 C180 H180 118.9 . . ?
C179 C180 H180 118.9 . . ?
C180 C181 C182 120.7(7) . . ?
C180 C181 H181 119.6 . . ?
C182 C181 H181 119.6 . . ?
C177 C182 C183 118.6(6) . . ?
C177 C182 C181 116.7(6) . . ?
C183 C182 C181 124.7(6) . . ?
C174 C183 C182 119.0(6) . . ?
C174 C183 C184 119.6(6) . . ?
C182 C183 C184 121.3(6) . . ?
C193 C184 C185 116.9(6) . . ?
C193 C184 C183 123.0(6) . . ?
C185 C184 C183 120.1(6) . . ?
C190 C185 C186 117.7(6) . . ?
C190 C185 C184 119.7(6) . . ?
C186 C185 C184 122.6(6) . . ?
C187 C186 C185 121.3(7) . . ?
C187 C186 H186 119.3 . . ?
C185 C186 H186 119.3 . . ?
C186 C187 C188 119.9(7) . . ?
C186 C187 H187 120.0 . . ?
C188 C187 H187 120.0 . . ?
C189 C188 C187 119.7(7) . . ?
C189 C188 H188 120.1 . . ?
C187 C188 H188 120.1 . . ?
C188 C189 C190 120.4(7) . . ?
C188 C189 H189 119.8 . . ?
C190 C189 H189 119.8 . . ?
C189 C190 C185 120.8(7) . . ?
C189 C190 C191 121.0(7) . . ?
C185 C190 C191 118.2(6) . . ?
C192 C191 C190 122.3(7) . . ?
C192 C191 H191 118.9 . . ?
C190 C191 H191 118.9 . . ?
C191 C192 C193 118.6(7) . . ?
C191 C192 H192 120.7 . . ?
C193 C192 H192 120.7 . . ?
C184 C193 C192 123.3(7) . . ?
C184 C193 O108 120.3(6) . . ?
C192 C193 O108 115.8(6) . . ?

loop_
_geom_bond_atom_site_label_1
_geom_bond_atom_site_label_2
_geom_bond_distance
_geom_bond_site_symmetry_2
_geom_bond_publ_flag
O401 O402 1.448(19) . ?
C201 Cl2 1.635(14) . ?
C201 Cl1 1.699(12) . ?
C201 H20A 0.9900 . ?
C201 H20B 0.9900 . ?
C202 Cl4 1.791(12) . ?
C202 Cl3 1.804(13) . ?
C202 H20E 0.9900 . ?
C202 H20F 0.9900 . ?
C203 Cl6 1.726(14) . ?
C203 Cl5 1.751(12) . ?
C203 H20I 0.9900 . ?
C203 H20J 0.9900 . ?
C204 C205 1.337(18) . ?
C204 H20C 0.9800 . ?
C204 H20D 0.9800 . ?
C204 H20G 0.9800 . ?
C205 C206 1.412(17) . ?
C205 H20H 0.9900 . ?
C205 H20K 0.9900 . ?
C206 C207 1.463(18) . ?
C206 H20L 0.9900 . ?
C206 H20M 0.9900 . ?
C207 C208 1.604(15) . ?
C207 H20N 0.9900 . ?
C207 H20O 0.9900 . ?
C208 C209 1.33(2) . ?
C208 H20P 0.9900 . ?
C208 H20Q 0.9900 . ?
C209 C210 1.52(3) . ?
C209 H20R 0.9900 . ?
C209 H20S 0.9900 . ?
C210 H21A 0.9800 . ?
C210 H21B 0.9800 . ?
C210 H21C 0.9800 . ?
B1 F3 1.328(11) . ?
B1 F4 1.353(11) . ?
B1 F2 1.359(15) . ?
B1 F1 1.416(14) . ?
B2 F5 1.334(11) . ?
B2 F6 1.372(12) . ?
B2 F7 1.385(12) . ?
B2 F8 1.407(13) . ?
Pd1 C2 2.083(10) . ?
Pd1 C3 2.178(8) . ?
Pd1 C1 2.192(8) . ?
Pd1 P2 2.2803(18) . ?
Pd1 P1 2.299(2) . ?
P1 O1 1.576(4) . ?
P1 O6 1.612(5) . ?
P1 O5 1.617(5) . ?
P2 O2 1.574(4) . ?
P2 O8 1.621(5) . ?
P2 O7 1.627(5) . ?
O1 C4 1.429(7) . ?
O2 C23 1.428(7) . ?
O3 C16 1.390(8) . ?
O3 C48 1.440(8) . ?
O4 C30 1.402(7) . ?
O4 C51 1.408(8) . ?
O5 C54 1.383(8) . ?
O6 C73 1.375(8) . ?
O7 C74 1.413(8) . ?
O8 C93 1.385(7) . ?
C1 C2 1.250(14) . ?
C1 H1A 0.9500 . ?
C1 H1B 0.9500 . ?
C2 C3 1.199(13) . ?
C2 H2 0.9500 . ?
C3 H3A 0.9500 . ?
C3 H3B 0.9500 . ?
C4 C9 1.384(9) . ?
C4 C5 1.385(10) . ?
C5 C6 1.390(10) . ?
C5 C31 1.522(10) . ?
C6 C7 1.378(11) . ?
C6 H6 0.9500 . ?
C7 C8 1.415(12) . ?
C7 C32 1.578(13) . ?
C8 C9 1.373(10) . ?
C8 H8 0.9500 . ?
C9 C10 1.527(10) . ?
C10 C11 1.529(9) . ?
C10 H10A 0.9900 . ?
C10 H10B 0.9900 . ?
C11 C16 1.374(10) . ?
C11 C12 1.400(9) . ?
C12 C13 1.402(10) . ?
C12 H12 0.9500 . ?
C13 C14 1.378(10) . ?
C13 C36 1.537(10) . ?
C14 C15 1.423(9) . ?
C14 H14 0.9500 . ?
C15 C16 1.353(9) . ?
C15 C17 1.521(9) . ?
C17 C18 1.483(10) . ?
C17 H17A 0.9900 . ?
C17 H17B 0.9900 . ?
C18 C23 1.390(9) . ?
C18 C19 1.387(9) . ?
C19 C20 1.376(10) . ?
C19 H19 0.9500 . ?
C20 C21 1.397(10) . ?
C20 C40 1.514(10) . ?
C21 C22 1.398(9) . ?
C21 H21 0.9500 . ?
C22 C23 1.423(10) . ?
C22 C24 1.502(10) . ?
C24 C25 1.514(9) . ?
C24 H24A 0.9900 . ?
C24 H24B 0.9900 . ?
C25 C30 1.370(9) . ?
C25 C26 1.396(10) . ?
C26 C27 1.383(10) . ?
C26 H26 0.9500 . ?
C27 C28 1.376(10) . ?
C27 C44 1.537(11) . ?
C28 C29 1.398(10) . ?
C28 H28 0.9500 . ?
C29 C30 1.399(9) . ?
C29 C31 1.532(10) . ?
C31 H31A 0.9900 . ?
C31 H31B 0.9900 . ?
C32 C34 1.468(17) . ?
C32 C35 1.488(18) . ?
C32 C33 1.600(17) . ?
C33 H33A 0.9800 . ?
C33 H33B 0.9800 . ?
C33 H33C 0.9800 . ?
C34 H34A 0.9800 . ?
C34 H34B 0.9800 . ?
C34 H34C 0.9800 . ?
C35 H35A 0.9800 . ?
C35 H35B 0.9800 . ?
C35 H35C 0.9800 . ?
C36 C39 1.477(13) . ?
C36 C38 1.481(15) . ?
C36 C37 1.502(15) . ?
C37 H37A 0.9800 . ?
C37 H37B 0.9800 . ?
C37 H37C 0.9800 . ?
C38 H38A 0.9800 . ?
C38 H38B 0.9800 . ?
C38 H38C 0.9800 . ?
C39 H39A 0.9800 . ?
C39 H39B 0.9800 . ?
C39 H39C 0.9800 . ?
C40 C42 1.493(12) . ?
C40 C41 1.506(13) . ?
C40 C43 1.527(15) . ?
C41 H41A 0.9800 . ?
C41 H41B 0.9800 . ?
C41 H41C 0.9800 . ?
C42 H42A 0.9800 . ?
C42 H42B 0.9800 . ?
C42 H42C 0.9800 . ?
C43 H43A 0.9800 . ?
C43 H43B 0.9800 . ?
C43 H43C 0.9800 . ?
C44 C46 1.386(14) . ?
C44 C45 1.493(13) . ?
C44 C47 1.657(15) . ?
C45 H45A 0.9800 . ?
C45 H45B 0.9800 . ?
C45 H45C 0.9800 . ?
C46 H46A 0.9800 . ?
C46 H46B 0.9800 . ?
C46 H46C 0.9800 . ?
C47 H47A 0.9800 . ?
C47 H47B 0.9800 . ?
C47 H47C 0.9800 . ?
C48 C49 1.522(10) . ?
C48 H48A 0.9900 . ?
C48 H48B 0.9900 . ?
C49 C50 1.510(10) . ?
C49 H49A 0.9900 . ?
C49 H49B 0.9900 . ?
C50 H50A 0.9800 . ?
C50 H50B 0.9800 . ?
C50 H50C 0.9800 . ?
C51 C52 1.466(11) . ?
C51 H51A 0.9900 . ?
C51 H51B 0.9900 . ?
C52 C53 1.576(12) . ?
C52 H52A 0.9900 . ?
C52 H52B 0.9900 . ?
C53 H53A 0.9800 . ?
C53 H53B 0.9800 . ?
C53 H53C 0.9800 . ?
C54 C63 1.372(8) . ?
C54 C55 1.418(10) . ?
C55 C56 1.526(9) . ?
C55 H55 0.9500 . ?
C56 C57 1.3283 . ?
C56 H56 0.9500 . ?
C57 C62 1.3903 . ?
C57 C58 1.4017 . ?
C58 C59 1.3919 . ?
C58 H58 0.9500 . ?
C59 C60 1.3902 . ?
C59 H59 0.9500 . ?
C60 C61 1.4017 . ?
C60 H60 0.9500 . ?
C61 C62 1.3918 . ?
C61 H61 0.9500 . ?
C62 C63 1.4216 . ?
C63 C64 1.5131 . ?
C64 C73 1.373(7) . ?
C64 C65 1.4393 . ?
C65 C66 1.3996 . ?
C65 C70 1.458(8) . ?
C66 C67 1.379(8) . ?
C66 H66 0.9500 . ?
C67 C68 1.382(11) . ?
C67 H67 0.9500 . ?
C68 C69 1.360(11) . ?
C68 H68 0.9500 . ?
C69 C70 1.400(11) . ?
C69 H69 0.9500 . ?
C70 C71 1.421(11) . ?
C71 C72 1.374(10) . ?
C71 H71 0.9500 . ?
C72 C73 1.415(10) . ?
C72 H72 0.9500 . ?
C74 C75 1.386(9) . ?
C74 C83 1.386(9) . ?
C75 C76 1.373(10) . ?
C75 H75 0.9500 . ?
C76 C77 1.396(11) . ?
C76 H76 0.9500 . ?
C77 C78 1.398(10) . ?
C77 C82 1.439(10) . ?
C78 C79 1.366(12) . ?
C78 H78 0.9500 . ?
C79 C80 1.375(12) . ?
C79 H79 0.9500 . ?
C80 C81 1.403(10) . ?
C80 H80 0.9500 . ?
C81 C82 1.398(10) . ?
C81 H81 0.9500 . ?
C82 C83 1.424(9) . ?
C83 C84 1.475(9) . ?
C84 C93 1.391(9) . ?
C84 C85 1.424(9) . ?
C85 C86 1.404(10) . ?
C85 C90 1.415(10) . ?
C86 C87 1.374(9) . ?
C86 H86 0.9500 . ?
C87 C88 1.390(11) . ?
C87 H87 0.9500 . ?
C88 C89 1.357(11) . ?
C88 H88 0.9500 . ?
C89 C90 1.424(10) . ?
C89 H89 0.9500 . ?
C90 C91 1.415(10) . ?
C91 C92 1.349(10) . ?
C91 H91 0.9500 . ?
C92 C93 1.412(9) . ?
C92 H92 0.9500 . ?
Pd2 C102 2.120(10) . ?
Pd2 C103 2.177(8) . ?
Pd2 C101 2.202(7) . ?
Pd2 P101 2.2940(18) . ?
Pd2 P102 2.3061(19) . ?
P101 O101 1.575(5) . ?
P101 O105 1.627(5) . ?
P101 O106 1.631(5) . ?
P102 O102 1.588(5) . ?
P102 O108 1.613(5) . ?
P102 O107 1.621(5) . ?
O101 C104 1.438(7) . ?
O102 C123 1.424(8) . ?
O103 C116 1.396(7) . ?
O103 C148 1.449(8) . ?
O104 C130 1.375(7) . ?
O104 C151 1.474(11) . ?
O105 C154 1.375(8) . ?
O106 C173 1.417(8) . ?
O107 C174 1.400(7) . ?
O108 C193 1.404(8) . ?
C101 C102 1.234(12) . ?
C101 H10C 0.9500 . ?
C101 H10D 0.9500 . ?
C102 C103 1.213(13) . ?
C102 H102 0.9500 . ?
C103 H10E 0.9500 . ?
C103 H10F 0.9500 . ?
C104 C105 1.356(9) . ?
C104 C109 1.387(9) . ?
C105 C106 1.388(10) . ?
C105 C131 1.525(10) . ?
C106 C107 1.371(11) . ?
C106 H106 0.9500 . ?
C107 C108 1.398(10) . ?
C107 C132 1.550(11) . ?
C108 C109 1.380(9) . ?
C108 H108 0.9500 . ?
C109 C110 1.526(10) . ?
C110 C111 1.496(10) . ?
C110 H11A 0.9900 . ?
C110 H11B 0.9900 . ?
C111 C112 1.376(10) . ?
C111 C116 1.410(9) . ?
C112 C113 1.376(10) . ?
C112 H112 0.9500 . ?
C113 C114 1.403(10) . ?
C113 C136 1.567(10) . ?
C114 C115 1.381(10) . ?
C114 H114 0.9500 . ?
C115 C116 1.404(9) . ?
C115 C117 1.483(9) . ?
C117 C118 1.494(10) . ?
C117 H11C 0.9900 . ?
C117 H11D 0.9900 . ?
C118 C123 1.382(10) . ?
C118 C119 1.409(10) . ?
C119 C120 1.374(10) . ?
C119 H119 0.9500 . ?
C120 C121 1.383(10) . ?
C120 C140 1.534(10) . ?
C121 C122 1.412(9) . ?
C121 H121 0.9500 . ?
C122 C123 1.389(10) . ?
C122 C124 1.495(10) . ?
C124 C125 1.512(9) . ?
C124 H12C 0.9900 . ?
C124 H12D 0.9900 . ?
C125 C130 1.384(9) . ?
C125 C126 1.391(9) . ?
C126 C127 1.394(9) . ?
C126 H126 0.9500 . ?
C127 C128 1.398(10) . ?
C127 C144 1.533(9) . ?
C128 C129 1.397(9) . ?
C128 H128 0.9500 . ?
C129 C130 1.405(9) . ?
C129 C131 1.502(10) . ?
C131 H13A 0.9900 . ?
C131 H13B 0.9900 . ?
C132 C134 1.479(14) . ?
C132 C133 1.522(13) . ?
C132 C135 1.536(13) . ?
C133 H13C 0.9800 . ?
C133 H13D 0.9800 . ?
C133 H13E 0.9800 . ?
C134 H13F 0.9800 . ?
C134 H13G 0.9800 . ?
C134 H13H 0.9800 . ?
C135 H13I 0.9800 . ?
C135 H13J 0.9800 . ?
C135 H13K 0.9800 . ?
C136 C139 1.488(11) . ?
C136 C137 1.487(13) . ?
C136 C138 1.577(14) . ?
C137 H13L 0.9800 . ?
C137 H13M 0.9800 . ?
C137 H13N 0.9800 . ?
C138 H13O 0.9800 . ?
C138 H13P 0.9800 . ?
C138 H13Q 0.9800 . ?
C139 H13R 0.9800 . ?
C139 H13S 0.9800 . ?
C139 H13T 0.9800 . ?
C140 C143 1.469(13) . ?
C140 C142 1.518(12) . ?
C140 C141 1.515(12) . ?
C141 H14A 0.9800 . ?
C141 H14B 0.9800 . ?
C141 H14C 0.9800 . ?
C142 H14D 0.9800 . ?
C142 H14E 0.9800 . ?
C142 H14F 0.9800 . ?
C143 H14G 0.9800 . ?
C143 H14H 0.9800 . ?
C143 H14I 0.9800 . ?
C144 C145 1.521(11) . ?
C144 C147 1.531(11) . ?
C144 C146 1.534(11) . ?
C145 H14J 0.9800 . ?
C145 H14K 0.9800 . ?
C145 H14L 0.9800 . ?
C146 H14M 0.9800 . ?
C146 H14N 0.9800 . ?
C146 H14O 0.9800 . ?
C147 H14P 0.9800 . ?
C147 H14Q 0.9800 . ?
C147 H14R 0.9800 . ?
C148 C149 1.521(9) . ?
C148 H14S 0.9900 . ?
C148 H14T 0.9900 . ?
C149 C150 1.522(9) . ?
C149 H14U 0.9900 . ?
C149 H14V 0.9900 . ?
C150 H15A 0.9800 . ?
C150 H15B 0.9800 . ?
C150 H15C 0.9800 . ?
C151 C152 1.488(13) . ?
C151 H15D 0.9900 . ?
C151 H15E 0.9900 . ?
C152 C153 1.429(13) . ?
C152 H15F 0.9900 . ?
C152 H15G 0.9900 . ?
C153 H15H 0.9800 . ?
C153 H15I 0.9800 . ?
C153 H15J 0.9800 . ?
C154 C163 1.371(10) . ?
C154 C155 1.386(10) . ?
C155 C156 1.350(11) . ?
C155 H155 0.9500 . ?
C156 C157 1.420(11) . ?
C156 H156 0.9500 . ?
C157 C158 1.428(11) . ?
C157 C162 1.422(10) . ?
C158 C159 1.318(12) . ?
C158 H158 0.9500 . ?
C159 C160 1.399(12) . ?
C159 H159 0.9500 . ?
C160 C161 1.380(11) . ?
C160 H160 0.9500 . ?
C161 C162 1.434(11) . ?
C161 H161 0.9500 . ?
C162 C163 1.441(10) . ?
C163 C164 1.507(10) . ?
C164 C173 1.368(9) . ?
C164 C165 1.428(9) . ?
C165 C166 1.388(10) . ?
C165 C170 1.457(11) . ?
C166 C167 1.361(10) . ?
C166 H166 0.9500 . ?
C167 C168 1.415(11) . ?
C167 H167 0.9500 . ?
C168 C169 1.342(11) . ?
C168 H168 0.9500 . ?
C169 C170 1.426(11) . ?
C169 H169 0.9500 . ?
C170 C171 1.403(11) . ?
C171 C172 1.348(10) . ?
C171 H171 0.9500 . ?
C172 C173 1.401(10) . ?
C172 H172 0.9500 . ?
C174 C183 1.362(9) . ?
C174 C175 1.379(9) . ?
C175 C176 1.331(9) . ?
C175 H175 0.9500 . ?
C176 C177 1.440(10) . ?
C176 H176 0.9500 . ?
C177 C182 1.412(10) . ?
C177 C178 1.454(9) . ?
C178 C179 1.333(10) . ?
C178 H178 0.9500 . ?
C179 C180 1.392(10) . ?
C179 H179 0.9500 . ?
C180 C181 1.365(9) . ?
C180 H180 0.9500 . ?
C181 C182 1.424(10) . ?
C181 H181 0.9500 . ?
C182 C183 1.404(9) . ?
C183 C184 1.518(9) . ?
C184 C193 1.367(9) . ?
C184 C185 1.446(9) . ?
C185 C190 1.408(9) . ?
C185 C186 1.425(10) . ?
C186 C187 1.352(10) . ?
C186 H186 0.9500 . ?
C187 C188 1.429(10) . ?
C187 H187 0.9500 . ?
C188 C189 1.373(10) . ?
C188 H188 0.9500 . ?
C189 C190 1.392(10) . ?
C189 H189 0.9500 . ?
C190 C191 1.419(10) . ?
C191 C192 1.344(10) . ?
C191 H191 0.9500 . ?
C192 C193 1.398(9) . ?
C192 H192 0.9500 . ?

loop_
_geom_torsion_atom_site_label_1
_geom_torsion_atom_site_label_2
_geom_torsion_atom_site_label_3
_geom_torsion_atom_site_label_4
_geom_torsion
_geom_torsion_site_symmetry_1
_geom_torsion_site_symmetry_2
_geom_torsion_site_symmetry_3
_geom_torsion_site_symmetry_4
_geom_torsion_publ_flag
C204 C205 C206 C207 173.8(14) . . . . ?
C205 C206 C207 C208 -173.7(15) . . . . ?
C206 C207 C208 C209 -172.2(19) . . . . ?
C207 C208 C209 C210 -1(3) . . . . ?
C2 Pd1 P1 O1 176.3(9) . . . . ?
C3 Pd1 P1 O1 170.9(7) . . . . ?
C1 Pd1 P1 O1 -174.7(4) . . . . ?
P2 Pd1 P1 O1 -1.4(2) . . . . ?
C2 Pd1 P1 O6 56.5(9) . . . . ?
C3 Pd1 P1 O6 51.1(8) . . . . ?
C1 Pd1 P1 O6 65.6(4) . . . . ?
P2 Pd1 P1 O6 -121.2(2) . . . . ?
C2 Pd1 P1 O5 -56.8(9) . . . . ?
C3 Pd1 P1 O5 -62.2(8) . . . . ?
C1 Pd1 P1 O5 -47.7(4) . . . . ?
P2 Pd1 P1 O5 125.51(19) . . . . ?
C2 Pd1 P2 O2 -172.9(9) . . . . ?
C3 Pd1 P2 O2 -172.4(3) . . . . ?
C1 Pd1 P2 O2 167.8(8) . . . . ?
P1 Pd1 P2 O2 4.9(2) . . . . ?
C2 Pd1 P2 O8 -45.5(9) . . . . ?
C3 Pd1 P2 O8 -44.9(3) . . . . ?
C1 Pd1 P2 O8 -64.7(8) . . . . ?
P1 Pd1 P2 O8 132.30(19) . . . . ?
C2 Pd1 P2 O7 70.0(9) . . . . ?
C3 Pd1 P2 O7 70.5(3) . . . . ?
C1 Pd1 P2 O7 50.7(8) . . . . ?
P1 Pd1 P2 O7 -112.27(18) . . . . ?
O6 P1 O1 C4 -48.6(5) . . . . ?
O5 P1 O1 C4 57.7(5) . . . . ?
Pd1 P1 O1 C4 -176.2(4) . . . . ?
O8 P2 O2 C23 51.9(6) . . . . ?
O7 P2 O2 C23 -55.9(5) . . . . ?
Pd1 P2 O2 C23 -180.0(4) . . . . ?
O1 P1 O5 C54 -73.1(6) . . . . ?
O6 P1 O5 C54 31.7(6) . . . . ?
Pd1 P1 O5 C54 154.0(5) . . . . ?
O1 P1 O6 C73 168.8(4) . . . . ?
O5 P1 O6 C73 56.2(5) . . . . ?
Pd1 P1 O6 C73 -60.5(5) . . . . ?
O2 P2 O7 C74 161.0(4) . . . . ?
O8 P2 O7 C74 48.3(5) . . . . ?
Pd1 P2 O7 C74 -71.7(5) . . . . ?
O2 P2 O8 C93 -67.3(5) . . . . ?
O7 P2 O8 C93 38.6(5) . . . . ?
Pd1 P2 O8 C93 160.4(4) . . . . ?
C3 Pd1 C1 C2 7.5(14) . . . . ?
P2 Pd1 C1 C2 29.3(18) . . . . ?
P1 Pd1 C1 C2 -166.8(14) . . . . ?
Pd1 C1 C2 C3 -28(5) . . . . ?
C1 Pd1 C2 C3 167(2) . . . . ?
P2 Pd1 C2 C3 1.0(17) . . . . ?
P1 Pd1 C2 C3 -176.4(8) . . . . ?
C3 Pd1 C2 C1 -167(2) . . . . ?
P2 Pd1 C2 C1 -166.2(8) . . . . ?
P1 Pd1 C2 C1 16.4(17) . . . . ?
C1 C2 C3 Pd1 28(5) . . . . ?
C1 Pd1 C3 C2 -7.8(14) . . . . ?
P2 Pd1 C3 C2 -179.2(14) . . . . ?
P1 Pd1 C3 C2 8.1(18) . . . . ?
P1 O1 C4 C9 -99.5(7) . . . . ?
P1 O1 C4 C5 88.6(7) . . . . ?
C9 C4 C5 C6 5.9(11) . . . . ?
O1 C4 C5 C6 177.4(7) . . . . ?
C9 C4 C5 C31 -168.7(7) . . . . ?
O1 C4 C5 C31 2.8(10) . . . . ?
C4 C5 C6 C7 -4.4(12) . . . . ?
C31 C5 C6 C7 170.5(8) . . . . ?
C5 C6 C7 C8 2.9(14) . . . . ?
C5 C6 C7 C32 -175.6(9) . . . . ?
C6 C7 C8 C9 -2.8(14) . . . . ?
C32 C7 C8 C9 175.6(9) . . . . ?
C5 C4 C9 C8 -5.8(11) . . . . ?
O1 C4 C9 C8 -177.5(6) . . . . ?
C5 C4 C9 C10 169.6(7) . . . . ?
O1 C4 C9 C10 -2.1(10) . . . . ?
C7 C8 C9 C4 4.2(12) . . . . ?
C7 C8 C9 C10 -171.2(8) . . . . ?
C4 C9 C10 C11 -76.9(8) . . . . ?
C8 C9 C10 C11 98.4(8) . . . . ?
C9 C10 C11 C16 116.5(7) . . . . ?
C9 C10 C11 C12 -62.6(8) . . . . ?
C16 C11 C12 C13 -2.7(10) . . . . ?
C10 C11 C12 C13 176.4(7) . . . . ?
C11 C12 C13 C14 0.4(11) . . . . ?
C11 C12 C13 C36 179.6(7) . . . . ?
C12 C13 C14 C15 0.0(11) . . . . ?
C36 C13 C14 C15 -179.2(7) . . . . ?
C13 C14 C15 C16 1.9(11) . . . . ?
C13 C14 C15 C17 -175.5(7) . . . . ?
C14 C15 C16 C11 -4.2(10) . . . . ?
C17 C15 C16 C11 173.1(6) . . . . ?
C14 C15 C16 O3 179.7(6) . . . . ?
C17 C15 C16 O3 -3.0(10) . . . . ?
C12 C11 C16 C15 4.6(10) . . . . ?
C10 C11 C16 C15 -174.5(6) . . . . ?
C12 C11 C16 O3 -179.3(6) . . . . ?
C10 C11 C16 O3 1.7(9) . . . . ?
C48 O3 C16 C15 -95.5(8) . . . . ?
C48 O3 C16 C11 88.4(7) . . . . ?
C16 C15 C17 C18 -113.6(7) . . . . ?
C14 C15 C17 C18 63.7(8) . . . . ?
C15 C17 C18 C23 71.3(8) . . . . ?
C15 C17 C18 C19 -96.2(8) . . . . ?
C23 C18 C19 C20 0.7(10) . . . . ?
C17 C18 C19 C20 169.0(7) . . . . ?
C18 C19 C20 C21 -2.2(11) . . . . ?
C18 C19 C20 C40 178.2(7) . . . . ?
C19 C20 C21 C22 0.4(10) . . . . ?
C40 C20 C21 C22 -180.0(7) . . . . ?
C20 C21 C22 C23 2.7(9) . . . . ?
C20 C21 C22 C24 -173.9(6) . . . . ?
C19 C18 C23 C22 2.7(9) . . . . ?
C17 C18 C23 C22 -165.5(6) . . . . ?
C19 C18 C23 O2 177.4(6) . . . . ?
C17 C18 C23 O2 9.2(9) . . . . ?
C21 C22 C23 C18 -4.4(9) . . . . ?
C24 C22 C23 C18 172.2(6) . . . . ?
C21 C22 C23 O2 -179.3(5) . . . . ?
C24 C22 C23 O2 -2.7(9) . . . . ?
P2 O2 C23 C18 87.4(7) . . . . ?
P2 O2 C23 C22 -97.5(6) . . . . ?
C21 C22 C24 C25 97.3(7) . . . . ?
C23 C22 C24 C25 -79.1(8) . . . . ?
C22 C24 C25 C30 115.2(7) . . . . ?
C22 C24 C25 C26 -64.4(8) . . . . ?
C30 C25 C26 C27 -1.7(11) . . . . ?
C24 C25 C26 C27 177.9(7) . . . . ?
C25 C26 C27 C28 -3.0(11) . . . . ?
C25 C26 C27 C44 177.8(7) . . . . ?
C26 C27 C28 C29 4.8(11) . . . . ?
C44 C27 C28 C29 -176.0(7) . . . . ?
C27 C28 C29 C30 -1.9(11) . . . . ?
C27 C28 C29 C31 -176.5(7) . . . . ?
C26 C25 C30 O4 -176.5(6) . . . . ?
C24 C25 C30 O4 3.9(9) . . . . ?
C26 C25 C30 C29 4.7(10) . . . . ?
C24 C25 C30 C29 -174.9(6) . . . . ?
C51 O4 C30 C25 98.4(7) . . . . ?
C51 O4 C30 C29 -82.8(7) . . . . ?
C28 C29 C30 C25 -3.0(10) . . . . ?
C31 C29 C30 C25 171.5(6) . . . . ?
C28 C29 C30 O4 178.2(6) . . . . ?
C31 C29 C30 O4 -7.3(10) . . . . ?
C28 C29 C31 C5 64.8(9) . . . . ?
C30 C29 C31 C5 -109.5(7) . . . . ?
C6 C5 C31 C29 -99.2(8) . . . . ?
C4 C5 C31 C29 75.5(9) . . . . ?
C6 C7 C32 C34 5.4(16) . . . . ?
C8 C7 C32 C34 -173.0(11) . . . . ?
C6 C7 C32 C35 -122.1(14) . . . . ?
C8 C7 C32 C35 59.5(15) . . . . ?
C6 C7 C32 C33 114.8(11) . . . . ?
C8 C7 C32 C33 -63.6(14) . . . . ?
C14 C13 C36 C39 -141.0(10) . . . . ?
C12 C13 C36 C39 39.9(12) . . . . ?
C14 C13 C36 C38 105.8(11) . . . . ?
C12 C13 C36 C38 -73.3(11) . . . . ?
C14 C13 C36 C37 -21.5(13) . . . . ?
C12 C13 C36 C37 159.5(10) . . . . ?
C19 C20 C40 C42 -82.9(10) . . . . ?
C21 C20 C40 C42 97.4(10) . . . . ?
C19 C20 C40 C41 38.1(13) . . . . ?
C21 C20 C40 C41 -141.5(10) . . . . ?
C19 C20 C40 C43 153.7(12) . . . . ?
C21 C20 C40 C43 -26.0(14) . . . . ?
C28 C27 C44 C46 -114.1(15) . . . . ?
C26 C27 C44 C46 65.1(17) . . . . ?
C28 C27 C44 C45 23.2(12) . . . . ?
C26 C27 C44 C45 -157.6(8) . . . . ?
C28 C27 C44 C47 130.8(9) . . . . ?
C26 C27 C44 C47 -50.1(11) . . . . ?
C16 O3 C48 C49 -164.1(6) . . . . ?
O3 C48 C49 C50 179.3(6) . . . . ?
C30 O4 C51 C52 -67.4(8) . . . . ?
O4 C51 C52 C53 -179.8(7) . . . . ?
P1 O5 C54 C63 -61.0(8) . . . . ?
P1 O5 C54 C55 124.2(6) . . . . ?
C63 C54 C55 C56 12.1(10) . . . . ?
O5 C54 C55 C56 -173.0(6) . . . . ?
C54 C55 C56 C57 -10.6(8) . . . . ?
C55 C56 C57 C62 8.3(3) . . . . ?
C55 C56 C57 C58 -178.3(3) . . . . ?
C56 C57 C58 C59 -173.9 . . . . ?
C62 C57 C58 C59 0.0 . . . . ?
C57 C58 C59 C60 0.0 . . . . ?
C58 C59 C60 C61 0.0 . . . . ?
C59 C60 C61 C62 0.0 . . . . ?
C56 C57 C62 C61 173.0 . . . . ?
C58 C57 C62 C61 0.0 . . . . ?
C56 C57 C62 C63 -6.9 . . . . ?
C58 C57 C62 C63 -179.9 . . . . ?
C60 C61 C62 C57 0.0 . . . . ?
C60 C61 C62 C63 179.9 . . . . ?
O5 C54 C63 C62 175.4(5) . . . . ?
C55 C54 C63 C62 -9.9(8) . . . . ?
O5 C54 C63 C64 -4.8(8) . . . . ?
C55 C54 C63 C64 169.9(5) . . . . ?
C57 C62 C63 C54 7.0(4) . . . . ?
C61 C62 C63 C54 -173.0(4) . . . . ?
C57 C62 C63 C64 -172.9 . . . . ?
C61 C62 C63 C64 7.2 . . . . ?
C54 C63 C64 C73 52.3(5) . . . . ?
C62 C63 C64 C73 -127.9(3) . . . . ?
C54 C63 C64 C65 -124.6(4) . . . . ?
C62 C63 C64 C65 55.3 . . . . ?
C73 C64 C65 C66 -172.3(3) . . . . ?
C63 C64 C65 C66 4.6 . . . . ?
C73 C64 C65 C70 6.3(5) . . . . ?
C63 C64 C65 C70 -176.8(4) . . . . ?
C64 C65 C66 C67 -177.1(4) . . . . ?
C70 C65 C66 C67 4.3(5) . . . . ?
C65 C66 C67 C68 -1.7(10) . . . . ?
C66 C67 C68 C69 0.4(14) . . . . ?
C67 C68 C69 C70 -1.8(15) . . . . ?
C68 C69 C70 C71 -177.1(9) . . . . ?
C68 C69 C70 C65 4.4(13) . . . . ?
C66 C65 C70 C69 -5.6(9) . . . . ?
C64 C65 C70 C69 175.8(6) . . . . ?
C66 C65 C70 C71 176.0(6) . . . . ?
C64 C65 C70 C71 -2.7(9) . . . . ?
C69 C70 C71 C72 179.0(8) . . . . ?
C65 C70 C71 C72 -2.6(12) . . . . ?
C70 C71 C72 C73 4.1(13) . . . . ?
C65 C64 C73 O6 174.4(4) . . . . ?
C63 C64 C73 O6 -2.6(7) . . . . ?
C65 C64 C73 C72 -5.1(8) . . . . ?
C63 C64 C73 C72 178.0(5) . . . . ?
P1 O6 C73 C64 -76.0(6) . . . . ?
P1 O6 C73 C72 103.5(6) . . . . ?
C71 C72 C73 C64 -0.2(11) . . . . ?
C71 C72 C73 O6 -179.6(7) . . . . ?
P2 O7 C74 C75 107.1(6) . . . . ?
P2 O7 C74 C83 -74.9(7) . . . . ?
C83 C74 C75 C76 2.8(11) . . . . ?
O7 C74 C75 C76 -179.3(6) . . . . ?
C74 C75 C76 C77 -0.2(11) . . . . ?
C75 C76 C77 C78 177.4(7) . . . . ?
C75 C76 C77 C82 -0.3(11) . . . . ?
C76 C77 C78 C79 -174.5(8) . . . . ?
C82 C77 C78 C79 3.2(11) . . . . ?
C77 C78 C79 C80 -1.4(12) . . . . ?
C78 C79 C80 C81 0.6(12) . . . . ?
C79 C80 C81 C82 -1.7(11) . . . . ?
C80 C81 C82 C83 178.6(6) . . . . ?
C80 C81 C82 C77 3.5(10) . . . . ?
C78 C77 C82 C81 -4.1(10) . . . . ?
C76 C77 C82 C81 173.7(6) . . . . ?
C78 C77 C82 C83 -179.4(6) . . . . ?
C76 C77 C82 C83 -1.7(10) . . . . ?
C75 C74 C83 C82 -4.7(10) . . . . ?
O7 C74 C83 C82 177.4(5) . . . . ?
C75 C74 C83 C84 179.1(6) . . . . ?
O7 C74 C83 C84 1.2(9) . . . . ?
C81 C82 C83 C74 -171.1(6) . . . . ?
C77 C82 C83 C74 4.0(9) . . . . ?
C81 C82 C83 C84 5.1(10) . . . . ?
C77 C82 C83 C84 -179.8(6) . . . . ?
C74 C83 C84 C93 53.7(9) . . . . ?
C82 C83 C84 C93 -122.4(7) . . . . ?
C74 C83 C84 C85 -125.4(7) . . . . ?
C82 C83 C84 C85 58.5(9) . . . . ?
C93 C84 C85 C86 -164.9(6) . . . . ?
C83 C84 C85 C86 14.3(9) . . . . ?
C93 C84 C85 C90 9.6(9) . . . . ?
C83 C84 C85 C90 -171.2(6) . . . . ?
C90 C85 C86 C87 0.3(9) . . . . ?
C84 C85 C86 C87 174.9(6) . . . . ?
C85 C86 C87 C88 0.6(10) . . . . ?
C86 C87 C88 C89 0.5(10) . . . . ?
C87 C88 C89 C90 -2.5(10) . . . . ?
C86 C85 C90 C91 176.5(6) . . . . ?
C84 C85 C90 C91 1.9(9) . . . . ?
C86 C85 C90 C89 -2.2(9) . . . . ?
C84 C85 C90 C89 -176.8(6) . . . . ?
C88 C89 C90 C91 -175.3(6) . . . . ?
C88 C89 C90 C85 3.4(9) . . . . ?
C85 C90 C91 C92 -7.3(10) . . . . ?
C89 C90 C91 C92 171.4(6) . . . . ?
C90 C91 C92 C93 0.8(10) . . . . ?
P2 O8 C93 C84 -61.0(8) . . . . ?
P2 O8 C93 C92 124.0(5) . . . . ?
C85 C84 C93 O8 168.8(5) . . . . ?
C83 C84 C93 O8 -10.3(9) . . . . ?
C85 C84 C93 C92 -16.3(9) . . . . ?
C83 C84 C93 C92 164.5(6) . . . . ?
C91 C92 C93 O8 -173.5(6) . . . . ?
C91 C92 C93 C84 11.4(10) . . . . ?
C102 Pd2 P101 O101 177.7(8) . . . . ?
C103 Pd2 P101 O101 176.4(8) . . . . ?
C101 Pd2 P101 O101 -173.2(3) . . . . ?
P102 Pd2 P101 O101 4.5(2) . . . . ?
C102 Pd2 P101 O105 -57.0(8) . . . . ?
C103 Pd2 P101 O105 -58.4(8) . . . . ?
C101 Pd2 P101 O105 -47.9(3) . . . . ?
P102 Pd2 P101 O105 129.77(19) . . . . ?
C102 Pd2 P101 O106 57.5(8) . . . . ?
C103 Pd2 P101 O106 56.2(8) . . . . ?
C101 Pd2 P101 O106 66.7(3) . . . . ?
P102 Pd2 P101 O106 -115.65(19) . . . . ?
C102 Pd2 P102 O102 -173.3(8) . . . . ?
C103 Pd2 P102 O102 -177.1(4) . . . . ?
C101 Pd2 P102 O102 173.8(6) . . . . ?
P101 Pd2 P102 O102 -0.2(2) . . . . ?
C102 Pd2 P102 O108 -46.3(8) . . . . ?
C103 Pd2 P102 O108 -50.0(3) . . . . ?
C101 Pd2 P102 O108 -59.2(7) . . . . ?
P101 Pd2 P102 O108 126.86(18) . . . . ?
C102 Pd2 P102 O107 66.7(8) . . . . ?
C103 Pd2 P102 O107 63.0(4) . . . . ?
C101 Pd2 P102 O107 53.8(7) . . . . ?
P101 Pd2 P102 O107 -120.1(2) . . . . ?
O105 P101 O101 C104 47.4(5) . . . . ?
O106 P101 O101 C104 -58.4(5) . . . . ?
Pd2 P101 O101 C104 173.7(4) . . . . ?
O108 P102 O102 C123 53.2(6) . . . . ?
O107 P102 O102 C123 -52.4(5) . . . . ?
Pd2 P102 O102 C123 179.6(4) . . . . ?
O101 P101 O105 C154 -75.8(6) . . . . ?
O106 P101 O105 C154 29.9(6) . . . . ?
Pd2 P101 O105 C154 153.7(5) . . . . ?
O101 P101 O106 C173 169.9(4) . . . . ?
O105 P101 O106 C173 58.5(5) . . . . ?
Pd2 P101 O106 C173 -61.2(5) . . . . ?
O102 P102 O107 C174 167.4(4) . . . . ?
O108 P102 O107 C174 54.8(5) . . . . ?
Pd2 P102 O107 C174 -62.4(5) . . . . ?
O102 P102 O108 C193 -71.5(5) . . . . ?
O107 P102 O108 C193 33.2(5) . . . . ?
Pd2 P102 O108 C193 156.0(5) . . . . ?
C103 Pd2 C101 C102 9.4(12) . . . . ?
P101 Pd2 C101 C102 -166.2(12) . . . . ?
P102 Pd2 C101 C102 19.5(15) . . . . ?
Pd2 C101 C102 C103 -31(3) . . . . ?
C103 Pd2 C102 C101 -164(2) . . . . ?
P101 Pd2 C102 C101 16.8(14) . . . . ?
P102 Pd2 C102 C101 -171.0(7) . . . . ?
C101 Pd2 C102 C103 164(2) . . . . ?
P101 Pd2 C102 C103 -179.1(8) . . . . ?
P102 Pd2 C102 C103 -6.9(15) . . . . ?
C101 C102 C103 Pd2 31(3) . . . . ?
C101 Pd2 C103 C102 -9.5(12) . . . . ?
P101 Pd2 C103 C102 2.0(17) . . . . ?
P102 Pd2 C103 C102 174.3(12) . . . . ?
P101 O101 C104 C105 92.2(7) . . . . ?
P101 O101 C104 C109 -95.6(6) . . . . ?
C109 C104 C105 C106 5.9(10) . . . . ?
O101 C104 C105 C106 177.6(6) . . . . ?
C109 C104 C105 C131 -164.9(6) . . . . ?
O101 C104 C105 C131 6.8(9) . . . . ?
C104 C105 C106 C107 -1.3(11) . . . . ?
C131 C105 C106 C107 169.7(7) . . . . ?
C105 C106 C107 C108 -2.0(11) . . . . ?
C105 C106 C107 C132 178.2(7) . . . . ?
C106 C107 C108 C109 0.9(11) . . . . ?
C132 C107 C108 C109 -179.2(7) . . . . ?
C107 C108 C109 C104 3.2(10) . . . . ?
C107 C108 C109 C110 -173.0(7) . . . . ?
C105 C104 C109 C108 -6.9(10) . . . . ?
O101 C104 C109 C108 -178.8(6) . . . . ?
C105 C104 C109 C110 169.1(6) . . . . ?
O101 C104 C109 C110 -2.8(9) . . . . ?
C108 C109 C110 C111 96.9(7) . . . . ?
C104 C109 C110 C111 -79.1(8) . . . . ?
C109 C110 C111 C112 -63.7(8) . . . . ?
C109 C110 C111 C116 116.3(7) . . . . ?
C116 C111 C112 C113 -1.5(10) . . . . ?
C110 C111 C112 C113 178.5(7) . . . . ?
C111 C112 C113 C114 -0.6(11) . . . . ?
C111 C112 C113 C136 -179.7(6) . . . . ?
C112 C113 C114 C115 1.3(11) . . . . ?
C136 C113 C114 C115 -179.7(7) . . . . ?
C113 C114 C115 C116 0.3(11) . . . . ?
C113 C114 C115 C117 -176.5(6) . . . . ?
C114 C115 C116 O103 177.7(6) . . . . ?
C117 C115 C116 O103 -5.7(10) . . . . ?
C114 C115 C116 C111 -2.5(10) . . . . ?
C117 C115 C116 C111 174.1(6) . . . . ?
C148 O103 C116 C115 -91.6(7) . . . . ?
C148 O103 C116 C111 88.6(7) . . . . ?
C112 C111 C116 C115 3.1(10) . . . . ?
C110 C111 C116 C115 -176.9(6) . . . . ?
C112 C111 C116 O103 -177.1(6) . . . . ?
C110 C111 C116 O103 2.9(9) . . . . ?
C114 C115 C117 C118 69.9(8) . . . . ?
C116 C115 C117 C118 -106.7(8) . . . . ?
C115 C117 C118 C123 69.5(8) . . . . ?
C115 C117 C118 C119 -105.4(7) . . . . ?
C123 C118 C119 C120 -1.1(10) . . . . ?
C117 C118 C119 C120 174.2(6) . . . . ?
C118 C119 C120 C121 -3.3(11) . . . . ?
C118 C119 C120 C140 178.9(6) . . . . ?
C119 C120 C121 C122 2.2(10) . . . . ?
C140 C120 C121 C122 180.0(6) . . . . ?
C120 C121 C122 C123 3.4(10) . . . . ?
C120 C121 C122 C124 -172.9(6) . . . . ?
C119 C118 C123 C122 7.3(10) . . . . ?
C117 C118 C123 C122 -167.8(6) . . . . ?
C119 C118 C123 O102 -178.9(6) . . . . ?
C117 C118 C123 O102 6.0(10) . . . . ?
C121 C122 C123 C118 -8.3(10) . . . . ?
C124 C122 C123 C118 167.9(6) . . . . ?
C121 C122 C123 O102 177.7(5) . . . . ?
C124 C122 C123 O102 -6.1(9) . . . . ?
P102 O102 C123 C118 88.1(7) . . . . ?
P102 O102 C123 C122 -97.6(6) . . . . ?
C123 C122 C124 C125 -74.0(8) . . . . ?
C121 C122 C124 C125 102.0(7) . . . . ?
C122 C124 C125 C130 115.7(7) . . . . ?
C122 C124 C125 C126 -60.9(8) . . . . ?
C130 C125 C126 C127 0.2(11) . . . . ?
C124 C125 C126 C127 176.8(7) . . . . ?
C125 C126 C127 C128 -1.5(10) . . . . ?
C125 C126 C127 C144 174.3(7) . . . . ?
C126 C127 C128 C129 0.7(10) . . . . ?
C144 C127 C128 C129 -175.1(6) . . . . ?
C127 C128 C129 C130 1.3(10) . . . . ?
C127 C128 C129 C131 -176.0(6) . . . . ?
C151 O104 C130 C125 89.5(8) . . . . ?
C151 O104 C130 C129 -91.1(8) . . . . ?
C126 C125 C130 O104 -178.6(6) . . . . ?
C124 C125 C130 O104 4.8(10) . . . . ?
C126 C125 C130 C129 1.9(10) . . . . ?
C124 C125 C130 C129 -174.6(6) . . . . ?
C128 C129 C130 O104 177.9(6) . . . . ?
C131 C129 C130 O104 -4.8(9) . . . . ?
C128 C129 C130 C125 -2.7(9) . . . . ?
C131 C129 C130 C125 174.6(6) . . . . ?
C128 C129 C131 C105 66.4(8) . . . . ?
C130 C129 C131 C105 -110.8(7) . . . . ?
C104 C105 C131 C129 71.7(8) . . . . ?
C106 C105 C131 C129 -98.8(7) . . . . ?
C106 C107 C132 C134 118.3(9) . . . . ?
C108 C107 C132 C134 -61.5(11) . . . . ?
C106 C107 C132 C133 1.2(13) . . . . ?
C108 C107 C132 C133 -178.7(9) . . . . ?
C106 C107 C132 C135 -121.3(9) . . . . ?
C108 C107 C132 C135 58.9(10) . . . . ?
C112 C113 C136 C139 -39.3(10) . . . . ?
C114 C113 C136 C139 141.6(8) . . . . ?
C112 C113 C136 C137 82.5(11) . . . . ?
C114 C113 C136 C137 -96.6(11) . . . . ?
C112 C113 C136 C138 -155.4(8) . . . . ?
C114 C113 C136 C138 25.5(10) . . . . ?
C119 C120 C140 C143 6.5(11) . . . . ?
C121 C120 C140 C143 -171.3(8) . . . . ?
C119 C120 C140 C142 127.8(9) . . . . ?
C121 C120 C140 C142 -49.9(10) . . . . ?
C119 C120 C140 C141 -111.2(9) . . . . ?
C121 C120 C140 C141 71.1(10) . . . . ?
C126 C127 C144 C145 -81.7(9) . . . . ?
C128 C127 C144 C145 93.9(9) . . . . ?
C126 C127 C144 C147 155.8(7) . . . . ?
C128 C127 C144 C147 -28.6(10) . . . . ?
C126 C127 C144 C146 37.7(10) . . . . ?
C128 C127 C144 C146 -146.7(7) . . . . ?
C116 O103 C148 C149 -154.3(6) . . . . ?
O103 C148 C149 C150 -175.3(6) . . . . ?
C130 O104 C151 C152 -145.4(9) . . . . ?
O104 C151 C152 C153 178.8(12) . . . . ?
P101 O105 C154 C163 -64.5(8) . . . . ?
P101 O105 C154 C155 118.7(6) . . . . ?
O105 C154 C155 C156 -178.4(6) . . . . ?
C163 C154 C155 C156 4.8(11) . . . . ?
C154 C155 C156 C157 2.1(12) . . . . ?
C155 C156 C157 C158 174.1(7) . . . . ?
C155 C156 C157 C162 -5.4(11) . . . . ?
C156 C157 C158 C159 178.9(8) . . . . ?
C162 C157 C158 C159 -1.6(12) . . . . ?
C157 C158 C159 C160 3.6(12) . . . . ?
C158 C159 C160 C161 -3.8(12) . . . . ?
C159 C160 C161 C162 2.1(11) . . . . ?
C156 C157 C162 C161 179.4(7) . . . . ?
C158 C157 C162 C161 -0.1(10) . . . . ?
C156 C157 C162 C163 2.1(10) . . . . ?
C158 C157 C162 C163 -177.4(6) . . . . ?
C160 C161 C162 C157 -0.2(10) . . . . ?
C160 C161 C162 C163 177.0(7) . . . . ?
O105 C154 C163 C162 175.5(6) . . . . ?
C155 C154 C163 C162 -7.9(10) . . . . ?
O105 C154 C163 C164 -0.8(10) . . . . ?
C155 C154 C163 C164 175.9(6) . . . . ?
C157 C162 C163 C154 4.3(10) . . . . ?
C161 C162 C163 C154 -172.9(7) . . . . ?
C157 C162 C163 C164 -179.5(6) . . . . ?
C161 C162 C163 C164 3.4(10) . . . . ?
C154 C163 C164 C173 53.4(9) . . . . ?
C162 C163 C164 C173 -122.9(7) . . . . ?
C154 C163 C164 C165 -126.1(7) . . . . ?
C162 C163 C164 C165 57.6(9) . . . . ?
C173 C164 C165 C166 -168.9(7) . . . . ?
C163 C164 C165 C166 10.6(10) . . . . ?
C173 C164 C165 C170 8.6(10) . . . . ?
C163 C164 C165 C170 -171.9(6) . . . . ?
C164 C165 C166 C167 176.9(7) . . . . ?
C170 C165 C166 C167 -0.6(11) . . . . ?
C165 C166 C167 C168 2.3(12) . . . . ?
C166 C167 C168 C169 -2.7(13) . . . . ?
C167 C168 C169 C170 1.3(13) . . . . ?
C168 C169 C170 C171 -173.7(8) . . . . ?
C168 C169 C170 C165 0.4(12) . . . . ?
C166 C165 C170 C171 173.5(7) . . . . ?
C164 C165 C170 C171 -4.2(10) . . . . ?
C166 C165 C170 C169 -0.8(10) . . . . ?
C164 C165 C170 C169 -178.4(7) . . . . ?
C169 C170 C171 C172 173.3(8) . . . . ?
C165 C170 C171 C172 -0.6(12) . . . . ?
C170 C171 C172 C173 0.9(12) . . . . ?
C165 C164 C173 C172 -8.9(11) . . . . ?
C163 C164 C173 C172 171.6(7) . . . . ?
C165 C164 C173 O106 173.2(6) . . . . ?
C163 C164 C173 O106 -6.3(10) . . . . ?
C171 C172 C173 C164 4.0(12) . . . . ?
C171 C172 C173 O106 -178.1(7) . . . . ?
P101 O106 C173 C164 -74.3(7) . . . . ?
P101 O106 C173 C172 107.6(6) . . . . ?
P102 O107 C174 C183 -76.0(7) . . . . ?
P102 O107 C174 C175 107.1(6) . . . . ?
C183 C174 C175 C176 4.9(12) . . . . ?
O107 C174 C175 C176 -178.3(7) . . . . ?
C174 C175 C176 C177 1.6(12) . . . . ?
C175 C176 C177 C182 -3.7(11) . . . . ?
C175 C176 C177 C178 176.3(7) . . . . ?
C182 C177 C178 C179 0.9(10) . . . . ?
C176 C177 C178 C179 -179.1(7) . . . . ?
C177 C178 C179 C180 0.9(11) . . . . ?
C178 C179 C180 C181 -2.2(11) . . . . ?
C179 C180 C181 C182 1.8(11) . . . . ?
C176 C177 C182 C183 -0.4(10) . . . . ?
C178 C177 C182 C183 179.6(6) . . . . ?
C176 C177 C182 C181 178.7(7) . . . . ?
C178 C177 C182 C181 -1.3(10) . . . . ?
C180 C181 C182 C177 0.0(10) . . . . ?
C180 C181 C182 C183 179.0(7) . . . . ?
C175 C174 C183 C182 -9.0(11) . . . . ?
O107 C174 C183 C182 174.3(6) . . . . ?
C175 C174 C183 C184 176.3(7) . . . . ?
O107 C174 C183 C184 -0.4(10) . . . . ?
C177 C182 C183 C174 6.5(10) . . . . ?
C181 C182 C183 C174 -172.5(7) . . . . ?
C177 C182 C183 C184 -178.9(6) . . . . ?
C181 C182 C183 C184 2.1(10) . . . . ?
C174 C183 C184 C193 49.4(10) . . . . ?
C182 C183 C184 C193 -125.2(7) . . . . ?
C174 C183 C184 C185 -130.4(7) . . . . ?
C182 C183 C184 C185 55.1(9) . . . . ?
C193 C184 C185 C190 9.5(10) . . . . ?
C183 C184 C185 C190 -170.8(6) . . . . ?
C193 C184 C185 C186 -169.7(6) . . . . ?
C183 C184 C185 C186 10.0(10) . . . . ?
C190 C185 C186 C187 3.7(11) . . . . ?
C184 C185 C186 C187 -177.1(7) . . . . ?
C185 C186 C187 C188 -1.6(12) . . . . ?
C186 C187 C188 C189 0.2(12) . . . . ?
C187 C188 C189 C190 -0.9(12) . . . . ?
C188 C189 C190 C185 3.1(12) . . . . ?
C188 C189 C190 C191 -178.0(7) . . . . ?
C186 C185 C190 C189 -4.4(11) . . . . ?
C184 C185 C190 C189 176.4(7) . . . . ?
C186 C185 C190 C191 176.7(7) . . . . ?
C184 C185 C190 C191 -2.5(10) . . . . ?
C189 C190 C191 C192 178.7(8) . . . . ?
C185 C190 C191 C192 -2.4(11) . . . . ?
C190 C191 C192 C193 0.1(12) . . . . ?
C185 C184 C193 C192 -12.3(10) . . . . ?
C183 C184 C193 C192 168.0(7) . . . . ?
C185 C184 C193 O108 175.9(6) . . . . ?
C183 C184 C193 O108 -3.9(10) . . . . ?
C191 C192 C193 C184 7.7(11) . . . . ?
C191 C192 C193 O108 179.8(7) . . . . ?
P102 O108 C193 C184 -62.2(8) . . . . ?
P102 O108 C193 C192 125.3(6) . . . . ?
